data_7228459
loop_
_publ_author_name
'Hu, Ting'
'Li, Yu-Hang'
'Kuang, Xiao-Fei'
'Lu, Can-Zhong'

_publ_section_title
;
 Synthesis and characterization of polyoxometalate-based silver(i)
 phenylethynide compounds with antibacterial and antifungal activities
;
_journal_name_full CrystEngComm
_journal_paper_doi 10.1039/C7CE00180K
_journal_year 2017
_chemical_formula_sum 'C144 H132 Ag19 O50 P S8 W12'
_chemical_formula_weight 7205.68
_chemical_name_systematic
; 
 ? 
;
_space_group_IT_number 2
_symmetry_cell_setting triclinic
_symmetry_space_group_name_Hall '-P 1'
_symmetry_space_group_name_H-M 'P -1'
_atom_sites_solution_hydrogens geom
_atom_sites_solution_primary direct
_atom_sites_solution_secondary difmap
_audit_creation_method SHELXL-97
_audit_update_record
;
2017-01-23 deposited with the CCDC.
2017-05-22 downloaded from the CCDC.
;
_cell_angle_alpha 93.702(3)
_cell_angle_beta 101.547(6)
_cell_angle_gamma 101.388(7)
_cell_formula_units_Z 1
_cell_length_a 13.6613(15)
_cell_length_b 18.0152(9)
_cell_length_c 18.7774(6)
_cell_measurement_reflns_used 9926
_cell_measurement_temperature 173
_cell_measurement_theta_max 25.43
_cell_measurement_theta_min 3.33
_cell_volume 4412.5(6)
_computing_structure_refinement 'SHELXL-97 (Sheldrick, 2008)'
_computing_structure_solution 'SHELXS-97 (Sheldrick, 2008)'
_diffrn_ambient_temperature 173
_diffrn_measured_fraction_theta_full 0.979
_diffrn_measured_fraction_theta_max 0.979
_diffrn_measurement_device_type 'Bruker APEX-II CCD'
_diffrn_measurement_method '\f and \w scans'
_diffrn_radiation_monochromator graphite
_diffrn_radiation_source 'fine-focus sealed tube'
_diffrn_radiation_type MoK\a
_diffrn_radiation_wavelength 0.71073
_diffrn_reflns_av_R_equivalents 0.0475
_diffrn_reflns_av_sigmaI/netI 0.0551
_diffrn_reflns_limit_h_max 16
_diffrn_reflns_limit_h_min -14
_diffrn_reflns_limit_k_max 20
_diffrn_reflns_limit_k_min -21
_diffrn_reflns_limit_l_max 22
_diffrn_reflns_limit_l_min -22
_diffrn_reflns_number 42160
_diffrn_reflns_theta_full 25.00
_diffrn_reflns_theta_max 25.00
_diffrn_reflns_theta_min 3.04
_exptl_absorpt_coefficient_mu 10.009
_exptl_absorpt_correction_T_max 0.7452
_exptl_absorpt_correction_T_min 0.5728
_exptl_absorpt_correction_type multi-scan
_exptl_absorpt_process_details 'SADABS (Bruker, 2012)'
_exptl_crystal_colour dark-yellow
_exptl_crystal_density_diffrn 2.712
_exptl_crystal_density_method 'not measured'
_exptl_crystal_description block
_exptl_crystal_F_000 3320
_exptl_crystal_size_max 0.22
_exptl_crystal_size_mid 0.17
_exptl_crystal_size_min 0.14
_refine_diff_density_max 2.282
_refine_diff_density_min -1.663
_refine_diff_density_rms 0.201
_refine_ls_extinction_method none
_refine_ls_goodness_of_fit_ref 0.956
_refine_ls_hydrogen_treatment mixed
_refine_ls_matrix_type full
_refine_ls_number_parameters 1074
_refine_ls_number_reflns 15225
_refine_ls_number_restraints 18
_refine_ls_restrained_S_all 0.956
_refine_ls_R_factor_all 0.0712
_refine_ls_R_factor_gt 0.0364
_refine_ls_shift/su_max 0.002
_refine_ls_shift/su_mean 0.000
_refine_ls_structure_factor_coef Fsqd
_refine_ls_weighting_details 'calc w=1/[\s^2^(Fo^2^)+(0.0333P)^2^+20.3828P] where P=(Fo^2^+2Fc^2^)/3'
_refine_ls_weighting_scheme calc
_refine_ls_wR_factor_gt 0.0707
_refine_ls_wR_factor_ref 0.0783
_reflns_number_gt 10780
_reflns_number_total 15225
_reflns_threshold_expression >2sigma(I)
_cod_data_source_file c7ce00180k2.cif
_cod_data_source_block 6
_cod_original_sg_symbol_H-M P-1
_cod_database_code 7228459

loop_
_symmetry_equiv_pos_as_xyz
'x, y, z'
'-x, -y, -z'

loop_
_atom_site_label
_atom_site_type_symbol
_atom_site_fract_x
_atom_site_fract_y
_atom_site_fract_z
_atom_site_U_iso_or_equiv
_atom_site_adp_type
_atom_site_occupancy
_atom_site_symmetry_multiplicity
_atom_site_calc_flag
_atom_site_refinement_flags
Ag1 Ag 0.33504(6) 0.88660(6) 0.53236(5) 0.0346(2) Uani 0.95 1 d P
Ag1' Ag 0.3660(14) 0.8598(10) 0.5067(9) 0.037(4) Uani 0.05 1 d PU
Ag2 Ag 0.55836(7) 0.85857(5) 0.55840(6) 0.0427(2) Uani 0.95 1 d P
Ag2' Ag 0.5847(10) 0.8886(10) 0.5999(8) 0.026(4) Uani 0.05 1 d P
Ag3 Ag 0.49024(7) 0.98261(4) 0.64764(4) 0.03051(19) Uani 0.95 1 d P
Ag3' Ag 0.4270(13) 0.9820(8) 0.6281(9) 0.030(4) Uani 0.05 1 d PU
Ag4 Ag 0.5000 1.0000 0.5000 0.0245(2) Uani 1 2 d S
Ag5 Ag 0.78040(6) 0.92395(4) 0.64479(4) 0.03500(19) Uani 1 1 d .
Ag6 Ag 0.70977(5) 1.07004(4) 0.62815(4) 0.03291(18) Uani 1 1 d .
Ag7 Ag 0.73042(5) 0.93742(4) 0.48484(3) 0.02711(17) Uani 1 1 d .
Ag8 Ag 0.95158(5) 0.92629(4) 0.54857(4) 0.02763(16) Uani 1 1 d .
Ag9 Ag 0.88861(5) 0.93926(4) 0.38863(4) 0.02992(17) Uani 1 1 d .
Ag10 Ag 0.89302(5) 1.08460(4) 0.55412(4) 0.0393(2) Uani 1 1 d .
W1 W 0.11386(3) 0.68711(2) -0.025689(18) 0.02494(10) Uani 1 1 d .
W2 W 0.00218(3) 0.44827(2) 0.179693(19) 0.02939(10) Uani 1 1 d .
W3 W -0.11605(3) 0.66388(2) 0.039303(19) 0.02820(10) Uani 1 1 d .
W4 W 0.11354(3) 0.63612(2) 0.153963(19) 0.02865(10) Uani 1 1 d .
W5 W 0.22822(3) 0.52307(2) -0.06652(2) 0.03064(10) Uani 1 1 d .
W6 W -0.23132(3) 0.52686(2) -0.11375(2) 0.03336(11) Uani 1 1 d .
P1 P 0.0000 0.5000 0.0000 0.0075(6) Uani 1 2 d S
S1 S 0.79236(19) 0.84641(16) 0.21460(14) 0.0427(7) Uani 1 1 d .
S2 S 0.8070(3) 0.8351(2) 0.79908(19) 0.0481(9) Uani 0.80 1 d P
S2' S 0.8443(15) 0.7734(11) 0.7667(12) 0.080(6) Uani 0.20 1 d P
S3 S 0.3871(4) 0.8065(3) 0.1435(4) 0.127(2) Uani 1 1 d .
S4 S 0.5903(5) 0.7057(4) 0.9653(3) 0.081(2) Uani 0.60 1 d P
S4' S 0.4909(11) 0.6795(10) 1.0024(13) 0.199(10) Uani 0.40 1 d P
C1 C 0.4396(7) 0.8536(5) 0.6243(5) 0.032(2) Uani 1 1 d .
C2 C 0.4322(6) 0.7914(5) 0.6471(5) 0.027(2) Uani 1 1 d .
C3 C 0.4211(7) 0.7189(5) 0.6772(5) 0.034(2) Uani 1 1 d .
C4 C 0.3515(9) 0.7031(6) 0.7193(6) 0.057(3) Uani 1 1 d .
H4A H 0.3132 0.7381 0.7296 0.068 Uiso 1 1 calc R
C5 C 0.3392(11) 0.6322(8) 0.7467(8) 0.083(5) Uani 1 1 d .
H5A H 0.2902 0.6199 0.7745 0.100 Uiso 1 1 calc R
C6 C 0.3980(11) 0.5785(7) 0.7339(8) 0.072(4) Uani 1 1 d .
H6A H 0.3898 0.5333 0.7555 0.087 Uiso 1 1 calc R
C7 C 0.4668(10) 0.5921(7) 0.6901(7) 0.068(4) Uani 1 1 d .
H7A H 0.5043 0.5567 0.6794 0.081 Uiso 1 1 calc R
C8 C 0.4772(9) 0.6622(6) 0.6628(6) 0.056(3) Uani 1 1 d .
H8A H 0.5238 0.6733 0.6330 0.067 Uiso 1 1 calc R
C9 C 0.7113(6) 0.8383(5) 0.5395(5) 0.023(2) Uani 1 1 d .
C10 C 0.7013(6) 0.7702(6) 0.5478(5) 0.028(2) Uani 1 1 d .
C11 C 0.6972(5) 0.6882(3) 0.5558(4) 0.037(3) Uani 1 1 d G
C12 C 0.7611(6) 0.6659(4) 0.6140(4) 0.063(4) Uani 1 1 d G
H12A H 0.8075 0.7024 0.6482 0.076 Uiso 1 1 calc R
C13 C 0.7557(7) 0.5890(4) 0.6211(5) 0.092(5) Uani 1 1 d G
H13A H 0.7985 0.5740 0.6600 0.110 Uiso 1 1 calc R
C14 C 0.6863(7) 0.5343(3) 0.5700(5) 0.086(5) Uani 1 1 d G
H14A H 0.6827 0.4829 0.5747 0.103 Uiso 1 1 calc R
C15 C 0.6224(6) 0.5567(3) 0.5118(4) 0.065(4) Uani 1 1 d G
H15A H 0.5760 0.5202 0.4776 0.078 Uiso 1 1 calc R
C16 C 0.6278(5) 0.6336(4) 0.5047(3) 0.044(3) Uani 1 1 d G
H16A H 0.5850 0.6486 0.4658 0.053 Uiso 1 1 calc R
C17 C 0.6768(6) 0.9919(5) 0.7031(5) 0.030(2) Uani 1 1 d .
C18 C 0.6518(7) 0.9755(6) 0.7572(5) 0.040(3) Uani 1 1 d .
C19 C 0.6308(5) 0.9586(5) 0.8280(3) 0.052(3) Uani 1 1 d G
C20 C 0.5323(4) 0.9265(6) 0.8347(3) 0.072(4) Uani 1 1 d G
H20A H 0.4791 0.9146 0.7935 0.086 Uiso 1 1 calc R
C21 C 0.5132(5) 0.9123(6) 0.9031(4) 0.105(6) Uani 1 1 d G
H21A H 0.4472 0.8909 0.9076 0.126 Uiso 1 1 calc R
C22 C 0.5926(7) 0.9301(7) 0.9648(3) 0.130(8) Uani 1 1 d G
H22A H 0.5799 0.9206 1.0105 0.156 Uiso 1 1 calc R
C23 C 0.6912(6) 0.9622(7) 0.9580(3) 0.126(8) Uani 1 1 d G
H23A H 0.7443 0.9741 0.9993 0.151 Uiso 1 1 calc R
C24 C 0.7102(4) 0.9764(6) 0.8896(4) 0.084(5) Uani 1 1 d G
H24A H 0.7762 0.9979 0.8851 0.101 Uiso 1 1 calc R
C25 C 0.5046(6) 0.9091(5) 0.4251(5) 0.023(2) Uani 1 1 d .
C26 C 0.4993(6) 0.8444(5) 0.3948(4) 0.026(2) Uani 1 1 d .
C27 C 0.4931(7) 0.7667(5) 0.3608(4) 0.026(2) Uani 1 1 d .
C28 C 0.4004(8) 0.7184(5) 0.3455(5) 0.039(3) Uani 1 1 d .
H28A H 0.3431 0.7334 0.3560 0.046 Uiso 1 1 calc R
C29 C 0.3939(8) 0.6435(6) 0.3124(6) 0.045(3) Uani 1 1 d .
H29A H 0.3304 0.6101 0.3015 0.054 Uiso 1 1 calc R
C30 C 0.4751(9) 0.6176(6) 0.2958(5) 0.046(3) Uani 1 1 d .
H30A H 0.4661 0.5685 0.2733 0.055 Uiso 1 1 calc R
C31 C 0.5683(8) 0.6647(6) 0.3126(6) 0.044(3) Uani 1 1 d .
H31A H 0.6253 0.6482 0.3031 0.053 Uiso 1 1 calc R
C32 C 0.5777(8) 0.7383(6) 0.3444(5) 0.039(3) Uani 1 1 d .
H32A H 0.6420 0.7707 0.3554 0.047 Uiso 1 1 calc R
C33 C 0.9557(6) 0.9971(5) 0.6438(5) 0.027(2) Uani 1 1 d .
C34 C 0.9564(7) 1.0186(5) 0.7074(5) 0.032(2) Uani 1 1 d .
C35 C 0.9652(7) 1.0433(6) 0.7832(5) 0.032(2) Uani 1 1 d .
C36 C 1.0109(8) 1.0043(7) 0.8364(5) 0.055(3) Uani 1 1 d .
H36A H 1.0355 0.9619 0.8235 0.066 Uiso 1 1 calc R
C37 C 1.0198(10) 1.0291(8) 0.9094(6) 0.069(4) Uani 1 1 d .
H37A H 1.0496 1.0031 0.9462 0.083 Uiso 1 1 calc R
C38 C 0.9827(12) 1.0948(9) 0.9269(6) 0.086(6) Uani 1 1 d .
H38A H 0.9919 1.1126 0.9759 0.103 Uiso 1 1 calc R
C39 C 0.9346(11) 1.1329(7) 0.8755(6) 0.073(4) Uani 1 1 d .
H39A H 0.9086 1.1743 0.8891 0.088 Uiso 1 1 calc R
C40 C 0.9251(9) 1.1092(6) 0.8036(5) 0.047(3) Uani 1 1 d .
H40A H 0.8931 1.1348 0.7676 0.056 Uiso 1 1 calc R
C41 C 0.7709(7) 1.1602(5) 0.5774(4) 0.028(2) Uani 1 1 d .
C42 C 0.7946(7) 1.2237(5) 0.5590(5) 0.030(2) Uani 1 1 d .
C43 C 0.8241(5) 1.3022(3) 0.5438(3) 0.028(2) Uani 1 1 d G
C44 C 0.8097(5) 1.3205(3) 0.4722(3) 0.046(3) Uani 1 1 d G
H44A H 0.7792 1.2826 0.4336 0.055 Uiso 1 1 calc R
C45 C 0.8409(6) 1.3953(4) 0.4581(3) 0.065(4) Uani 1 1 d G
H45A H 0.8312 1.4075 0.4102 0.079 Uiso 1 1 calc R
C46 C 0.8864(6) 1.4519(3) 0.5156(4) 0.061(4) Uani 1 1 d G
H46A H 0.9073 1.5019 0.5062 0.073 Uiso 1 1 calc R
C47 C 0.9009(5) 1.4336(3) 0.5873(3) 0.049(3) Uani 1 1 d G
H47A H 0.9314 1.4715 0.6258 0.059 Uiso 1 1 calc R
C48 C 0.8697(5) 1.3588(3) 0.6013(2) 0.034(2) Uani 1 1 d G
H48A H 0.8794 1.3466 0.6492 0.041 Uiso 1 1 calc R
C49 C 0.7757(6) 1.0256(5) 0.4244(4) 0.025(2) Uani 1 1 d .
C50 C 0.7987(6) 1.0683(5) 0.3796(5) 0.024(2) Uani 1 1 d .
C51 C 0.8251(7) 1.1202(5) 0.3290(5) 0.030(2) Uani 1 1 d .
C52 C 0.7783(9) 1.1042(7) 0.2556(6) 0.052(3) Uani 1 1 d .
H52A H 0.7295 1.0594 0.2390 0.062 Uiso 1 1 calc R
C53 C 0.8045(9) 1.1550(7) 0.2073(6) 0.058(3) Uani 1 1 d .
H53A H 0.7752 1.1436 0.1577 0.070 Uiso 1 1 calc R
C54 C 0.8728(10) 1.2216(8) 0.2319(8) 0.067(4) Uani 1 1 d .
H54A H 0.8882 1.2565 0.1993 0.081 Uiso 1 1 calc R
C55 C 0.9193(9) 1.2377(7) 0.3043(8) 0.067(4) Uani 1 1 d .
H55A H 0.9682 1.2825 0.3207 0.081 Uiso 1 1 calc R
C56 C 0.8929(8) 1.1868(6) 0.3528(6) 0.050(3) Uani 1 1 d .
H56A H 0.9222 1.1985 0.4024 0.059 Uiso 1 1 calc R
C57 C 0.9529(6) 0.8470(5) 0.4609(5) 0.026(2) Uani 1 1 d .
C58 C 0.9272(6) 0.7867(5) 0.4222(5) 0.026(2) Uani 1 1 d .
C59 C 0.8941(7) 0.7109(5) 0.3797(4) 0.027(2) Uani 1 1 d .
C60 C 0.8440(7) 0.6522(5) 0.4096(5) 0.035(2) Uani 1 1 d .
H60A H 0.8321 0.6596 0.4564 0.043 Uiso 1 1 calc R
C61 C 0.8108(8) 0.5812(6) 0.3695(5) 0.046(3) Uani 1 1 d .
H61A H 0.7758 0.5410 0.3895 0.055 Uiso 1 1 calc R
C62 C 0.8287(8) 0.5689(6) 0.2998(6) 0.046(3) Uani 1 1 d .
H62A H 0.8064 0.5209 0.2736 0.056 Uiso 1 1 calc R
C63 C 0.8790(8) 0.6274(6) 0.2707(6) 0.045(3) Uani 1 1 d .
H63A H 0.8919 0.6199 0.2243 0.054 Uiso 1 1 calc R
C64 C 0.9110(7) 0.6983(5) 0.3101(5) 0.034(2) Uani 1 1 d .
H64A H 0.9448 0.7385 0.2895 0.041 Uiso 1 1 calc R
C65 C 0.7361(9) 0.8935(7) 0.1403(5) 0.061(4) Uani 1 1 d .
H65A H 0.7762 0.9442 0.1428 0.092 Uiso 1 1 calc R
H65B H 0.6677 0.8960 0.1439 0.092 Uiso 1 1 calc R
H65C H 0.7345 0.8655 0.0947 0.092 Uiso 1 1 calc R
C66 C 0.7051(8) 0.7591(6) 0.1948(6) 0.059(3) Uani 1 1 d .
H66A H 0.7246 0.7255 0.2302 0.089 Uiso 1 1 calc R
H66B H 0.7046 0.7369 0.1469 0.089 Uiso 1 1 calc R
H66C H 0.6379 0.7667 0.1966 0.089 Uiso 1 1 calc R
C67 C 0.8957(13) 0.7833(10) 0.8514(8) 0.106(6) Uani 1 1 d .
C68 C 0.6944(12) 0.7685(11) 0.7893(11) 0.131(8) Uani 1 1 d .
C69 C 0.3944(13) 0.8425(12) 0.0710(11) 0.135(8) Uani 1 1 d .
H69A H 0.3860 0.8941 0.0762 0.203 Uiso 1 1 calc R
H69B H 0.3416 0.8137 0.0318 0.203 Uiso 1 1 calc R
H69C H 0.4601 0.8419 0.0603 0.203 Uiso 1 1 calc R
C70 C 0.4051(14) 0.7109(9) 0.1224(9) 0.125(7) Uani 1 1 d .
H70A H 0.4024 0.6833 0.1642 0.188 Uiso 1 1 calc R
H70B H 0.4705 0.7139 0.1099 0.188 Uiso 1 1 calc R
H70C H 0.3520 0.6852 0.0818 0.188 Uiso 1 1 calc R
C71 C 0.482(2) 0.7012(18) 0.8980(18) 0.229(13) Uiso 1 1 d .
C72 C 0.5578(17) 0.6104(13) 0.9939(12) 0.144(8) Uiso 1 1 d .
O1 O 0.1663(5) 0.6998(4) 0.2262(3) 0.0433(18) Uani 1 1 d .
O2 O -0.0134(5) 0.6676(5) 0.1241(3) 0.059(2) Uani 1 1 d .
O3 O 0.0493(6) 0.5556(4) 0.1974(6) 0.078(3) Uani 1 1 d .
O4 O 0.1552(5) 0.6855(5) 0.0760(4) 0.057(2) Uani 1 1 d .
O5 O 0.0031(6) 0.4230(4) 0.2636(3) 0.0442(19) Uani 1 1 d .
O6 O -0.1304(6) 0.4730(4) 0.1504(4) 0.059(2) Uani 1 1 d .
O7 O -0.0464(6) 0.3530(4) 0.1216(4) 0.055(2) Uani 1 1 d .
O8 O 0.1339(6) 0.4363(4) 0.1674(6) 0.078(3) Uani 1 1 d .
O9 O -0.1916(7) 0.5857(4) 0.0784(4) 0.075(3) Uani 1 1 d .
O10 O -0.1919(7) 0.6219(4) -0.0534(3) 0.071(3) Uani 1 1 d .
O11 O -0.1697(6) 0.7409(4) 0.0579(4) 0.0492(19) Uani 1 1 d .
O12 O -0.0137(5) 0.7050(5) -0.0073(3) 0.057(2) Uani 1 1 d .
O13 O 0.1649(5) 0.7754(4) -0.0379(4) 0.056(2) Uani 1 1 d .
O14 O 0.2149(6) 0.6269(4) -0.0387(4) 0.061(2) Uani 1 1 d .
O15 O 0.2758(7) 0.5152(4) 0.0338(3) 0.072(3) Uani 1 1 d .
O16 O -0.3389(5) 0.5401(4) -0.1672(4) 0.048(2) Uani 1 1 d .
O17 O -0.2155(6) 0.4269(4) -0.1485(5) 0.069(3) Uani 1 1 d .
O18 O 0.3351(5) 0.5333(4) -0.0987(4) 0.053(2) Uani 1 1 d .
O19 O -0.0602(8) 0.4541(6) 0.0462(6) 0.023(3) Uani 0.50 1 d P
O20 O 0.1021(8) 0.4697(6) -0.0001(5) 0.022(3) Uani 0.50 1 d P
O21 O 0.0616(8) 0.5105(6) 0.0801(5) 0.018(3) Uani 0.50 1 d PU
O22 O 0.0193(8) 0.5843(6) 0.0278(5) 0.020(3) Uani 0.50 1 d P
O23 O 0.7694(5) 0.8886(4) 0.2832(4) 0.0475(19) Uani 1 1 d .
O24 O 0.8342(6) 0.8365(4) 0.7273(4) 0.061(2) Uani 1 1 d .
O25 O 0.4903(9) 0.8453(8) 0.1895(9) 0.184(8) Uani 1 1 d .
O26 O 0.5739(9) 0.7592(6) 1.0295(6) 0.117(4) Uani 1 1 d .
O1W O 0.4100(5) 1.0413(4) 0.7316(4) 0.0478(19) Uani 1 1 d .
H1WA H 0.4164 1.0894 0.7363 0.057 Uiso 1 1 d R
H1WB H 0.3854 1.0160 0.7630 0.057 Uiso 1 1 d R

loop_
_atom_site_aniso_label
_atom_site_aniso_U_11
_atom_site_aniso_U_22
_atom_site_aniso_U_33
_atom_site_aniso_U_23
_atom_site_aniso_U_13
_atom_site_aniso_U_12
Ag1 0.0237(4) 0.0435(6) 0.0338(5) 0.0123(4) 0.0039(4) 0.0003(4)
Ag1' 0.041(8) 0.030(7) 0.029(7) 0.018(6) -0.006(6) -0.010(6)
Ag2 0.0324(5) 0.0386(6) 0.0664(7) 0.0132(5) 0.0266(5) 0.0109(4)
Ag2' 0.010(7) 0.053(11) 0.014(7) 0.005(7) 0.003(6) 0.004(7)
Ag3 0.0349(5) 0.0289(4) 0.0269(4) 0.0071(3) 0.0087(4) 0.0014(4)
Ag3' 0.027(7) 0.026(7) 0.044(7) 0.005(6) 0.016(6) 0.017(6)
Ag4 0.0289(5) 0.0184(5) 0.0257(5) 0.0034(4) 0.0087(4) 0.0011(4)
Ag5 0.0408(4) 0.0341(4) 0.0276(4) 0.0091(3) 0.0062(3) 0.0015(3)
Ag6 0.0350(4) 0.0334(4) 0.0334(4) 0.0112(3) 0.0131(3) 0.0064(3)
Ag7 0.0263(4) 0.0294(4) 0.0253(4) 0.0101(3) 0.0073(3) 0.0012(3)
Ag8 0.0272(4) 0.0306(4) 0.0242(3) 0.0003(3) 0.0047(3) 0.0060(3)
Ag9 0.0250(4) 0.0379(4) 0.0256(4) 0.0044(3) 0.0027(3) 0.0061(3)
Ag10 0.0265(4) 0.0392(5) 0.0557(5) 0.0115(4) 0.0114(4) 0.0110(3)
W1 0.0351(2) 0.01729(19) 0.01956(18) 0.00405(14) 0.00727(16) -0.00312(16)
W2 0.0473(2) 0.0253(2) 0.01790(18) 0.00864(15) 0.01282(17) 0.00531(18)
W3 0.0404(2) 0.0214(2) 0.02346(19) 0.00158(15) 0.00756(17) 0.00782(17)
W4 0.0345(2) 0.0237(2) 0.02206(19) -0.00514(15) 0.00516(17) -0.00361(17)
W5 0.0296(2) 0.0338(2) 0.0267(2) 0.00103(17) 0.01303(17) -0.00379(18)
W6 0.0302(2) 0.0284(2) 0.0349(2) 0.00817(17) -0.00488(18) 0.00124(18)
P1 0.0094(13) 0.0086(14) 0.0039(12) 0.0010(10) 0.0032(11) -0.0014(11)
S1 0.0306(14) 0.0510(17) 0.0416(15) -0.0032(13) 0.0050(12) 0.0029(12)
S2 0.052(2) 0.057(2) 0.0405(19) 0.0210(17) 0.0116(17) 0.0185(18)
S2' 0.076(13) 0.063(12) 0.102(15) -0.006(11) 0.025(11) 0.012(10)
S3 0.081(3) 0.085(3) 0.173(5) -0.014(3) -0.042(4) -0.004(3)
S4 0.077(4) 0.094(5) 0.057(4) -0.006(3) 0.013(3) -0.015(4)
S4' 0.076(9) 0.162(16) 0.31(3) -0.083(16) -0.026(13) 0.007(9)
C1 0.028(5) 0.023(5) 0.043(6) 0.009(4) 0.009(4) -0.001(4)
C2 0.013(4) 0.036(6) 0.033(5) 0.002(4) 0.010(4) 0.005(4)
C3 0.035(6) 0.025(5) 0.039(6) 0.013(4) 0.000(5) 0.006(4)
C4 0.081(9) 0.038(7) 0.071(8) 0.022(6) 0.050(7) 0.019(6)
C5 0.107(12) 0.067(10) 0.106(12) 0.053(9) 0.074(10) 0.025(9)
C6 0.093(10) 0.044(8) 0.097(11) 0.034(7) 0.047(9) 0.017(8)
C7 0.081(9) 0.035(7) 0.106(11) 0.028(7) 0.046(8) 0.024(7)
C8 0.058(8) 0.043(7) 0.072(8) 0.023(6) 0.023(6) 0.009(6)
C9 0.017(4) 0.028(5) 0.029(5) 0.010(4) 0.010(4) 0.008(4)
C10 0.016(5) 0.046(7) 0.027(5) 0.009(4) 0.010(4) 0.012(4)
C11 0.034(6) 0.028(6) 0.061(7) 0.018(5) 0.031(5) 0.009(5)
C12 0.073(9) 0.039(7) 0.071(8) 0.024(6) -0.009(7) 0.017(6)
C13 0.096(11) 0.068(10) 0.099(12) 0.029(9) -0.015(10) 0.020(9)
C14 0.093(11) 0.032(7) 0.126(13) 0.025(8) 0.015(10) 0.006(7)
C15 0.060(8) 0.052(8) 0.073(9) 0.006(7) 0.018(7) -0.017(7)
C16 0.036(6) 0.034(6) 0.057(7) 0.011(5) 0.010(5) -0.008(5)
C17 0.021(5) 0.039(6) 0.029(5) 0.008(4) 0.008(4) 0.002(4)
C18 0.026(5) 0.055(7) 0.040(6) 0.023(5) 0.006(5) 0.007(5)
C19 0.039(6) 0.086(9) 0.033(6) 0.036(6) 0.004(5) 0.014(6)
C20 0.039(7) 0.141(13) 0.037(6) 0.039(7) 0.017(5) 0.004(7)
C21 0.059(9) 0.193(19) 0.069(10) 0.072(11) 0.022(8) 0.010(10)
C22 0.079(11) 0.23(2) 0.074(11) 0.094(13) 0.015(9) -0.017(12)
C23 0.078(11) 0.21(2) 0.054(9) 0.065(11) -0.008(8) -0.040(12)
C24 0.047(8) 0.147(14) 0.045(7) 0.042(8) 0.007(6) -0.017(8)
C25 0.019(5) 0.023(5) 0.030(5) 0.008(4) 0.006(4) 0.006(4)
C26 0.026(5) 0.031(6) 0.021(5) 0.010(4) 0.005(4) 0.006(4)
C27 0.033(5) 0.024(5) 0.017(4) 0.003(4) 0.001(4) 0.001(4)
C28 0.040(6) 0.027(6) 0.046(6) -0.001(5) 0.007(5) 0.005(5)
C29 0.046(7) 0.028(6) 0.048(7) -0.012(5) -0.005(5) -0.003(5)
C30 0.068(8) 0.029(6) 0.037(6) -0.003(5) 0.003(6) 0.010(6)
C31 0.052(7) 0.029(6) 0.059(7) -0.001(5) 0.013(6) 0.027(5)
C32 0.032(6) 0.038(6) 0.049(6) 0.007(5) 0.009(5) 0.011(5)
C33 0.023(5) 0.031(5) 0.031(5) 0.006(4) 0.012(4) 0.009(4)
C34 0.025(5) 0.033(6) 0.035(6) 0.003(4) 0.010(4) -0.006(4)
C35 0.022(5) 0.046(6) 0.019(5) 0.004(4) 0.002(4) -0.012(4)
C36 0.046(7) 0.077(9) 0.034(6) 0.015(6) 0.013(5) -0.014(6)
C37 0.079(10) 0.083(11) 0.028(6) 0.009(7) 0.002(6) -0.017(8)
C38 0.108(12) 0.091(12) 0.022(6) -0.016(7) 0.017(7) -0.060(10)
C39 0.112(12) 0.050(8) 0.037(7) -0.021(6) 0.019(7) -0.026(8)
C40 0.066(8) 0.031(6) 0.039(6) -0.009(5) 0.026(6) -0.011(6)
C41 0.031(5) 0.033(6) 0.020(5) 0.006(4) 0.003(4) 0.004(4)
C42 0.024(5) 0.038(6) 0.025(5) 0.002(4) 0.002(4) 0.004(4)
C43 0.024(5) 0.030(5) 0.029(5) 0.007(4) 0.009(4) -0.001(4)
C44 0.063(7) 0.030(6) 0.035(6) 0.003(5) 0.001(5) -0.002(5)
C45 0.107(11) 0.042(7) 0.043(7) 0.017(6) 0.016(7) 0.002(7)
C46 0.074(9) 0.041(7) 0.060(8) 0.018(6) 0.017(7) -0.011(6)
C47 0.048(7) 0.030(6) 0.058(7) 0.002(5) 0.002(6) -0.009(5)
C48 0.033(5) 0.038(6) 0.029(5) 0.001(4) 0.007(4) 0.005(5)
C49 0.025(5) 0.033(5) 0.017(4) 0.005(4) 0.001(4) 0.010(4)
C50 0.023(5) 0.024(5) 0.029(5) 0.004(4) 0.006(4) 0.012(4)
C51 0.024(5) 0.036(6) 0.036(5) 0.017(4) 0.011(4) 0.011(4)
C52 0.060(8) 0.061(8) 0.047(7) 0.012(6) 0.031(6) 0.018(6)
C53 0.069(8) 0.076(9) 0.043(7) 0.030(6) 0.026(6) 0.028(7)
C54 0.062(8) 0.070(10) 0.087(10) 0.053(8) 0.039(8) 0.018(7)
C55 0.046(7) 0.055(8) 0.094(10) 0.047(7) -0.001(7) -0.003(6)
C56 0.043(6) 0.046(7) 0.059(7) 0.025(6) 0.010(6) 0.002(6)
C57 0.019(5) 0.031(6) 0.029(5) 0.006(4) 0.009(4) 0.006(4)
C58 0.021(5) 0.030(5) 0.026(5) 0.001(4) 0.007(4) 0.004(4)
C59 0.037(5) 0.025(5) 0.021(5) 0.002(4) 0.008(4) 0.008(4)
C60 0.047(6) 0.032(6) 0.029(5) 0.001(4) 0.019(5) 0.002(5)
C61 0.068(8) 0.031(6) 0.037(6) 0.003(5) 0.024(5) -0.006(5)
C62 0.053(7) 0.032(6) 0.048(7) -0.013(5) 0.014(6) -0.001(5)
C63 0.055(7) 0.044(7) 0.035(6) -0.005(5) 0.014(5) 0.010(6)
C64 0.051(6) 0.027(5) 0.027(5) 0.003(4) 0.019(5) 0.003(5)
C65 0.065(8) 0.080(9) 0.032(6) 0.003(6) 0.003(6) 0.008(7)
C66 0.051(7) 0.054(8) 0.057(7) -0.010(6) 0.001(6) -0.009(6)
C67 0.113(13) 0.129(15) 0.089(11) 0.078(11) 0.011(10) 0.048(11)
C68 0.059(10) 0.142(17) 0.170(18) 0.039(14) 0.020(11) -0.032(10)
C69 0.086(13) 0.147(19) 0.17(2) -0.037(16) 0.050(14) 0.006(12)
C70 0.143(16) 0.079(12) 0.120(14) 0.023(11) -0.021(13) -0.009(11)
O1 0.053(4) 0.041(4) 0.024(3) -0.011(3) 0.006(3) -0.011(3)
O2 0.029(4) 0.127(7) 0.027(4) 0.033(4) 0.011(3) 0.018(4)
O3 0.067(6) 0.018(4) 0.165(9) 0.027(5) 0.060(6) 0.008(4)
O4 0.037(4) 0.110(7) 0.028(4) 0.018(4) 0.008(3) 0.025(4)
O5 0.088(6) 0.032(4) 0.016(3) 0.009(3) 0.015(3) 0.017(4)
O6 0.058(5) 0.059(5) 0.048(4) -0.035(4) -0.012(4) 0.023(4)
O7 0.058(5) 0.054(5) 0.045(4) -0.024(4) -0.012(4) 0.027(4)
O8 0.064(5) 0.034(5) 0.152(9) 0.022(5) 0.061(6) 0.012(4)
O9 0.122(7) 0.043(5) 0.027(4) 0.015(3) -0.010(4) -0.039(5)
O10 0.115(7) 0.042(5) 0.025(4) 0.011(3) -0.004(4) -0.038(5)
O11 0.072(5) 0.048(5) 0.039(4) 0.010(3) 0.027(4) 0.023(4)
O12 0.032(4) 0.115(7) 0.023(4) 0.026(4) 0.004(3) 0.013(4)
O13 0.058(5) 0.032(4) 0.065(5) 0.026(4) 0.001(4) -0.015(4)
O14 0.065(5) 0.060(5) 0.052(5) -0.025(4) -0.009(4) 0.031(4)
O15 0.118(7) 0.044(5) 0.021(4) 0.004(3) -0.007(4) -0.039(5)
O16 0.041(4) 0.039(4) 0.050(4) 0.015(3) -0.012(4) 0.001(3)
O17 0.057(5) 0.023(4) 0.142(8) 0.012(4) 0.059(5) 0.004(4)
O18 0.039(4) 0.055(5) 0.061(5) -0.013(4) 0.028(4) -0.010(4)
O19 0.030(7) 0.017(6) 0.018(6) 0.003(5) 0.002(5) -0.004(5)
O20 0.030(7) 0.022(6) 0.014(6) 0.007(5) 0.009(5) 0.004(5)
O21 0.022(5) 0.017(5) 0.014(5) 0.013(4) 0.003(4) 0.002(4)
O22 0.035(7) 0.008(6) 0.013(5) 0.003(4) 0.006(5) -0.005(5)
O23 0.029(4) 0.070(5) 0.036(4) -0.009(4) -0.003(3) 0.009(4)
O24 0.076(6) 0.060(5) 0.058(5) 0.034(4) 0.019(4) 0.028(5)
O25 0.102(9) 0.157(12) 0.228(16) -0.094(11) -0.095(10) 0.049(9)
O26 0.132(10) 0.098(9) 0.097(8) -0.020(7) -0.003(7) 0.008(7)
O1W 0.054(5) 0.051(5) 0.046(4) 0.016(4) 0.021(4) 0.017(4)

loop_
_atom_type_symbol
_atom_type_description
_atom_type_scat_dispersion_real
_atom_type_scat_dispersion_imag
_atom_type_scat_source
C C 0.0033 0.0016 'International Tables Vol C Tables 4.2.6.8 and 6.1.1.4'
H H 0.0000 0.0000 'International Tables Vol C Tables 4.2.6.8 and 6.1.1.4'
O O 0.0106 0.0060 'International Tables Vol C Tables 4.2.6.8 and 6.1.1.4'
S S 0.1246 0.1234 'International Tables Vol C Tables 4.2.6.8 and 6.1.1.4'
P P 0.1023 0.0942 'International Tables Vol C Tables 4.2.6.8 and 6.1.1.4'
Ag Ag -0.8971 1.1015 'International Tables Vol C Tables 4.2.6.8 and 6.1.1.4'
W W -0.8490 6.8722 'International Tables Vol C Tables 4.2.6.8 and 6.1.1.4'

loop_
_geom_angle_atom_site_label_1
_geom_angle_atom_site_label_2
_geom_angle_atom_site_label_3
_geom_angle
_geom_angle_site_symmetry_1
_geom_angle_site_symmetry_3
Ag1' Ag1 C1 81.9(11) . .
Ag1' Ag1 C41 70.6(11) . 2_676
C1 Ag1 C41 142.2(3) . 2_676
Ag1' Ag1 Ag3' 122.2(11) . .
C1 Ag1 Ag3' 61.8(5) . .
C41 Ag1 Ag3' 155.9(4) 2_676 .
Ag1' Ag1 C49 165.5(10) . 2_676
C1 Ag1 C49 112.5(3) . 2_676
C41 Ag1 C49 97.3(3) 2_676 2_676
Ag3' Ag1 C49 66.3(4) . 2_676
Ag1' Ag1 C42 67.4(11) . 2_676
C1 Ag1 C42 117.6(3) . 2_676
C41 Ag1 C42 27.4(3) 2_676 2_676
Ag3' Ag1 C42 168.9(4) . 2_676
C49 Ag1 C42 105.7(3) 2_676 2_676
Ag1' Ag1 Ag3 107.8(10) . .
C1 Ag1 Ag3 50.8(2) . .
C41 Ag1 Ag3 162.9(2) 2_676 .
Ag3' Ag1 Ag3 15.0(4) . .
C49 Ag1 Ag3 81.29(18) 2_676 .
C42 Ag1 Ag3 168.4(2) 2_676 .
Ag1' Ag1 Ag4 76.1(10) . .
C1 Ag1 Ag4 91.9(2) . .
C41 Ag1 Ag4 105.6(2) 2_676 .
Ag3' Ag1 Ag4 62.9(4) . .
C49 Ag1 Ag4 100.3(2) 2_676 .
C42 Ag1 Ag4 127.6(2) 2_676 .
Ag3 Ag1 Ag4 58.37(2) . .
Ag1' Ag1 Ag6 72.7(10) . 2_676
C1 Ag1 Ag6 149.7(3) . 2_676
C41 Ag1 Ag6 40.9(2) 2_676 2_676
Ag3' Ag1 Ag6 119.1(4) . 2_676
C49 Ag1 Ag6 92.85(18) 2_676 2_676
C42 Ag1 Ag6 67.6(2) 2_676 2_676
Ag3 Ag1 Ag6 122.02(3) . 2_676
Ag4 Ag1 Ag6 66.40(2) . 2_676
Ag1' Ag1 Ag2 47.0(10) . .
C1 Ag1 Ag2 45.0(3) . .
C41 Ag1 Ag2 117.4(2) 2_676 .
Ag3' Ag1 Ag2 76.7(4) . .
C49 Ag1 Ag2 142.96(18) 2_676 .
C42 Ag1 Ag2 111.1(2) 2_676 .
Ag3 Ag1 Ag2 61.72(3) . .
Ag4 Ag1 Ag2 59.78(2) . .
Ag6 Ag1 Ag2 104.67(4) 2_676 .
Ag1' Ag1 Ag10 116.5(10) . 2_676
C1 Ag1 Ag10 153.8(2) . 2_676
C41 Ag1 Ag10 46.4(2) 2_676 2_676
Ag3' Ag1 Ag10 114.9(4) . 2_676
C49 Ag1 Ag10 50.95(17) 2_676 2_676
C42 Ag1 Ag10 60.1(2) 2_676 2_676
Ag3 Ag1 Ag10 129.66(4) . 2_676
Ag4 Ag1 Ag10 110.01(3) . 2_676
Ag6 Ag1 Ag10 56.30(2) 2_676 2_676
Ag2 Ag1 Ag10 160.49(4) . 2_676
Ag1 Ag1' C41 86.6(13) . 2_676
Ag1 Ag1' C1 75.3(11) . .
C41 Ag1' C1 148.2(10) 2_676 .
Ag1 Ag1' C42 93.1(13) . 2_676
C41 Ag1' C42 29.9(4) 2_676 2_676
C1 Ag1' C42 124.1(7) . 2_676
Ag1 Ag1' Ag2 118.7(12) . .
C41 Ag1' Ag2 154.1(11) 2_676 .
C1 Ag1' Ag2 53.6(4) . .
C42 Ag1' Ag2 141.3(9) 2_676 .
Ag1 Ag1' Ag4 86.3(11) . .
C41 Ag1' Ag4 112.1(6) 2_676 .
C1 Ag1' Ag4 92.9(6) . .
C42 Ag1' Ag4 141.6(7) 2_676 .
Ag2 Ag1' Ag4 67.2(4) . .
Ag1 Ag1' Ag3' 43.1(9) . .
C41 Ag1' Ag3' 125.8(10) 2_676 .
C1 Ag1' Ag3' 51.9(5) . .
C42 Ag1' Ag3' 135.9(10) 2_676 .
Ag2 Ag1' Ag3' 77.1(5) . .
Ag4 Ag1' Ag3' 57.9(4) . .
Ag1 Ag1' Ag6 90.9(11) . 2_676
C41 Ag1' Ag6 43.4(4) 2_676 2_676
C1 Ag1' Ag6 158.4(8) . 2_676
C42 Ag1' Ag6 72.3(4) 2_676 2_676
Ag2 Ag1' Ag6 124.3(7) . 2_676
Ag4 Ag1' Ag6 69.3(3) . 2_676
Ag3' Ag1' Ag6 106.8(7) . 2_676
Ag1 Ag1' Ag2' 103.2(12) . .
C41 Ag1' Ag2' 167.9(10) 2_676 .
C1 Ag1' Ag2' 43.3(5) . .
C42 Ag1' Ag2' 152.7(9) 2_676 .
Ag2 Ag1' Ag2' 15.4(3) . .
Ag4 Ag1' Ag2' 62.4(4) . .
Ag3' Ag1' Ag2' 61.8(6) . .
Ag6 Ag1' Ag2' 128.2(6) 2_676 .
Ag1 Ag1' Ag3 57.3(9) . .
C41 Ag1' Ag3 140.1(10) 2_676 .
C1 Ag1' Ag3 44.0(4) . .
C42 Ag1' Ag3 148.6(9) 2_676 .
Ag2 Ag1' Ag3 62.3(3) . .
Ag4 Ag1' Ag3 54.7(3) . .
Ag3' Ag1' Ag3 14.7(3) . .
Ag6 Ag1' Ag3 114.5(5) 2_676 .
Ag2' Ag1' Ag3 47.1(4) . .
Ag2' Ag2 C1 71.1(9) . .
Ag2' Ag2 C9 95.4(10) . .
C1 Ag2 C9 152.2(3) . .
Ag2' Ag2 Ag1' 112.7(11) . .
C1 Ag2 Ag1' 54.8(5) . .
C9 Ag2 Ag1' 149.7(5) . .
Ag2' Ag2 Ag4 84.5(11) . .
C1 Ag2 Ag4 88.8(2) . .
C9 Ag2 Ag4 114.7(2) . .
Ag1' Ag2 Ag4 59.9(3) . .
Ag2' Ag2 Ag5 46.9(9) . .
C1 Ag2 Ag5 114.9(2) . .
C9 Ag2 Ag5 48.7(2) . .
Ag1' Ag2 Ag5 156.0(4) . .
Ag4 Ag2 Ag5 101.05(3) . .
Ag2' Ag2 Ag3 44.1(10) . .
C1 Ag2 Ag3 47.1(2) . .
C9 Ag2 Ag3 135.1(2) . .
Ag1' Ag2 Ag3 69.3(5) . .
Ag4 Ag2 Ag3 55.13(2) . .
Ag5 Ag2 Ag3 88.04(4) . .
Ag2' Ag2 Ag7 92.2(9) . .
C1 Ag2 Ag7 155.8(2) . .
C9 Ag2 Ag7 42.8(2) . .
Ag1' Ag2 Ag7 121.5(4) . .
Ag4 Ag2 Ag7 71.89(2) . .
Ag5 Ag2 Ag7 57.37(2) . .
Ag3 Ag2 Ag7 108.75(3) . .
Ag2' Ag2 Ag1 98.5(10) . .
C1 Ag2 Ag1 44.6(2) . .
C9 Ag2 Ag1 162.5(2) . .
Ag1' Ag2 Ag1 14.3(5) . .
Ag4 Ag2 Ag1 56.49(2) . .
Ag5 Ag2 Ag1 143.13(4) . .
Ag3 Ag2 Ag1 55.35(3) . .
Ag7 Ag2 Ag1 125.57(4) . .
Ag2 Ag2' C1 85.4(10) . .
Ag2 Ag2' C9 64.1(9) . .
C1 Ag2' C9 141.1(9) . .
Ag2 Ag2' C17 168.8(13) . .
C1 Ag2' C17 103.2(7) . .
C9 Ag2' C17 110.6(6) . .
Ag2 Ag2' Ag3 121.9(11) . .
C1 Ag2' Ag3 57.8(5) . .
C9 Ag2' Ag3 159.7(7) . .
C17 Ag2' Ag3 59.5(5) . .
Ag2 Ag2' Ag5 118.6(12) . .
C1 Ag2' Ag5 148.6(7) . .
C9 Ag2' Ag5 54.6(3) . .
C17 Ag2' Ag5 56.4(4) . .
Ag3 Ag2' Ag5 114.8(6) . .
Ag2 Ag2' Ag4 78.8(10) . .
C1 Ag2' Ag4 89.7(5) . .
C9 Ag2' Ag4 106.2(5) . .
C17 Ag2' Ag4 94.0(6) . .
Ag3 Ag2' Ag4 59.9(3) . .
Ag5 Ag2' Ag4 113.5(5) . .
Ag2 Ag2' Ag1' 51.8(9) . .
C1 Ag2' Ag1' 47.3(5) . .
C9 Ag2' Ag1' 115.0(7) . .
C17 Ag2' Ag1' 130.1(8) . .
Ag3 Ag2' Ag1' 70.8(5) . .
Ag5 Ag2' Ag1' 164.1(6) . .
Ag4 Ag2' Ag1' 55.1(4) . .
Ag2 Ag2' Ag3' 108.2(11) . .
C1 Ag2' Ag3' 49.6(5) . .
C9 Ag2' Ag3' 160.2(7) . .
C17 Ag2' Ag3' 73.3(6) . .
Ag3 Ag2' Ag3' 13.8(3) . .
Ag5 Ag2' Ag3' 128.1(7) . .
Ag4 Ag2' Ag3' 54.0(4) . .
Ag1' Ag2' Ag3' 56.9(6) . .
Ag2 Ag2' Ag7 72.1(8) . .
C1 Ag2' Ag7 151.5(7) . .
C9 Ag2' Ag7 40.3(3) . .
C17 Ag2' Ag7 97.4(5) . .
Ag3 Ag2' Ag7 120.3(6) . .
Ag5 Ag2' Ag7 60.0(3) . .
Ag4 Ag2' Ag7 69.2(3) . .
Ag1' Ag2' Ag7 104.2(5) . .
Ag3' Ag2' Ag7 120.9(6) . .
Ag2 Ag2' Ag6 129.9(11) . .
C1 Ag2' Ag6 122.2(8) . .
C9 Ag2' Ag6 96.4(5) . .
C17 Ag2' Ag6 39.2(3) . .
Ag3 Ag2' Ag6 64.5(4) . .
Ag5 Ag2' Ag6 59.2(3) . .
Ag4 Ag2' Ag6 62.3(3) . .
Ag1' Ag2' Ag6 115.0(6) . .
Ag3' Ag2' Ag6 74.2(5) . .
Ag7 Ag2' Ag6 65.6(3) . .
Ag3' Ag3 C1 84.1(10) . .
Ag3' Ag3 O1W 68.7(11) . .
C1 Ag3 O1W 115.7(3) . .
Ag3' Ag3 C25 74.5(10) . 2_676
C1 Ag3 C25 136.1(3) . 2_676
O1W Ag3 C25 91.8(3) . 2_676
Ag3' Ag3 C17 176.8(10) . .
C1 Ag3 C17 98.9(3) . .
O1W Ag3 C17 110.7(3) . .
C25 Ag3 C17 102.5(3) 2_676 .
Ag3' Ag3 Ag2' 121.6(11) . .
C1 Ag3 Ag2' 51.5(4) . .
O1W Ag3 Ag2' 157.4(4) . .
C25 Ag3 Ag2' 110.0(4) 2_676 .
C17 Ag3 Ag2' 60.1(4) . .
Ag3' Ag3 Ag4 78.5(10) . .
C1 Ag3 Ag4 92.5(2) . .
O1W Ag3 Ag4 133.05(16) . .
C25 Ag3 Ag4 46.3(2) 2_676 .
C17 Ag3 Ag4 100.2(2) . .
Ag2' Ag3 Ag4 69.3(3) . .
Ag3' Ag3 Ag1 45.1(10) . .
C1 Ag3 Ag1 48.6(2) . .
O1W Ag3 Ag1 109.62(17) . .
C25 Ag3 Ag1 91.3(2) 2_676 .
C17 Ag3 Ag1 136.7(2) . .
Ag2' Ag3 Ag1 76.6(3) . .
Ag4 Ag3 Ag1 61.14(2) . .
Ag3' Ag3 Ag2 107.8(10) . .
C1 Ag3 Ag2 45.6(2) . .
O1W Ag3 Ag2 160.85(17) . .
C25 Ag3 Ag2 105.6(2) 2_676 .
C17 Ag3 Ag2 73.8(2) . .
Ag2' Ag3 Ag2 14.0(3) . .
Ag4 Ag3 Ag2 61.01(2) . .
Ag1 Ag3 Ag2 62.93(3) . .
Ag3' Ag3 Ag6 136.2(10) . .
C1 Ag3 Ag6 121.2(2) . .
O1W Ag3 Ag6 118.36(17) . .
C25 Ag3 Ag6 62.56(19) 2_676 .
C17 Ag3 Ag6 41.0(2) . .
Ag2' Ag3 Ag6 69.8(3) . .
Ag4 Ag3 Ag6 66.35(2) . .
Ag1 Ag3 Ag6 124.69(4) . .
Ag2 Ag3 Ag6 77.74(3) . .
Ag3' Ag3 Ag1' 59.5(11) . .
C1 Ag3 Ag1' 43.4(4) . .
O1W Ag3 Ag1' 124.2(4) . .
C25 Ag3 Ag1' 93.0(3) 2_676 .
C17 Ag3 Ag1' 122.2(5) . .
Ag2' Ag3 Ag1' 62.2(5) . .
Ag4 Ag3 Ag1' 54.7(3) . .
Ag1 Ag3 Ag1' 14.9(4) . .
Ag2 Ag3 Ag1' 48.3(4) . .
Ag6 Ag3 Ag1' 112.9(4) . .
Ag3 Ag3' O1W 90.1(12) . .
Ag3 Ag3' C1 74.4(10) . .
O1W Ag3' C1 119.3(7) . .
Ag3 Ag3' Ag1 119.9(12) . .
O1W Ag3' Ag1 141.0(8) . .
C1 Ag3' Ag1 55.6(4) . .
Ag3 Ag3' C25 84.9(11) . 2_676
O1W Ag3' C25 98.2(6) . 2_676
C1 Ag3' C25 136.4(8) . 2_676
Ag1 Ag3' C25 108.1(7) . 2_676
Ag3 Ag3' Ag4 83.8(10) . .
O1W Ag3' Ag4 145.3(7) . .
C1 Ag3' Ag4 91.9(5) . .
Ag1 Ag3' Ag4 68.2(4) . .
C25 Ag3' Ag4 47.3(4) 2_676 .
Ag3 Ag3' Ag1' 105.8(12) . .
O1W Ag3' Ag1' 153.6(8) . .
C1 Ag3' Ag1' 49.0(5) . .
Ag1 Ag3' Ag1' 14.8(4) . .
C25 Ag3' Ag1' 104.0(7) 2_676 .
Ag4 Ag3' Ag1' 59.3(5) . .
Ag3 Ag3' Ag2' 44.5(9) . .
O1W Ag3' Ag2' 130.5(8) . .
C1 Ag3' Ag2' 43.0(4) . .
Ag1 Ag3' Ag2' 75.4(5) . .
C25 Ag3' Ag2' 96.2(6) 2_676 .
Ag4 Ag3' Ag2' 62.7(4) . .
Ag1' Ag3' Ag2' 61.3(6) . .
Ag3 Ag3' Ag7 145.6(12) . 2_676
O1W Ag3' Ag7 96.6(5) . 2_676
C1 Ag3' Ag7 128.6(7) . 2_676
Ag1 Ag3' Ag7 73.2(4) . 2_676
C25 Ag3' Ag7 60.8(4) 2_676 2_676
Ag4 Ag3' Ag7 71.6(4) . 2_676
Ag1' Ag3' Ag7 82.3(5) . 2_676
Ag2' Ag3' Ag7 131.4(6) . 2_676
C25 Ag4 C25 180.0(4) . 2_676
C25 Ag4 Ag3' 55.7(4) . 2_676
C25 Ag4 Ag3' 124.3(4) 2_676 2_676
C25 Ag4 Ag3' 124.3(4) . .
C25 Ag4 Ag3' 55.7(4) 2_676 .
Ag3' Ag4 Ag3' 179.999(5) 2_676 .
C25 Ag4 Ag3 57.2(2) . 2_676
C25 Ag4 Ag3 122.8(2) 2_676 2_676
Ag3' Ag4 Ag3 17.7(4) 2_676 2_676
Ag3' Ag4 Ag3 162.3(4) . 2_676
C25 Ag4 Ag3 122.8(2) . .
C25 Ag4 Ag3 57.2(2) 2_676 .
Ag3' Ag4 Ag3 162.3(4) 2_676 .
Ag3' Ag4 Ag3 17.7(4) . .
Ag3 Ag4 Ag3 179.999(3) 2_676 .
C25 Ag4 Ag1' 115.3(5) . 2_676
C25 Ag4 Ag1' 64.7(5) 2_676 2_676
Ag3' Ag4 Ag1' 62.8(5) 2_676 2_676
Ag3' Ag4 Ag1' 117.2(5) . 2_676
Ag3 Ag4 Ag1' 70.6(4) 2_676 2_676
Ag3 Ag4 Ag1' 109.4(4) . 2_676
C25 Ag4 Ag1' 64.7(5) . .
C25 Ag4 Ag1' 115.3(5) 2_676 .
Ag3' Ag4 Ag1' 117.2(5) 2_676 .
Ag3' Ag4 Ag1' 62.8(5) . .
Ag3 Ag4 Ag1' 109.4(4) 2_676 .
Ag3 Ag4 Ag1' 70.6(4) . .
Ag1' Ag4 Ag1' 180.0(7) 2_676 .
C25 Ag4 Ag1 81.8(2) . .
C25 Ag4 Ag1 98.2(2) 2_676 .
Ag3' Ag4 Ag1 131.1(3) 2_676 .
Ag3' Ag4 Ag1 48.9(3) . .
Ag3 Ag4 Ag1 119.52(2) 2_676 .
Ag3 Ag4 Ag1 60.48(2) . .
Ag1' Ag4 Ag1 162.4(5) 2_676 .
Ag1' Ag4 Ag1 17.6(5) . .
C25 Ag4 Ag1 98.2(2) . 2_676
C25 Ag4 Ag1 81.8(2) 2_676 2_676
Ag3' Ag4 Ag1 48.9(3) 2_676 2_676
Ag3' Ag4 Ag1 131.1(3) . 2_676
Ag3 Ag4 Ag1 60.48(2) 2_676 2_676
Ag3 Ag4 Ag1 119.51(2) . 2_676
Ag1' Ag4 Ag1 17.6(5) 2_676 2_676
Ag1' Ag4 Ag1 162.4(5) . 2_676
Ag1 Ag4 Ag1 179.999(1) . 2_676
C25 Ag4 Ag2 118.7(2) . 2_676
C25 Ag4 Ag2 61.3(2) 2_676 2_676
Ag3' Ag4 Ag2 73.0(3) 2_676 2_676
Ag3' Ag4 Ag2 107.0(3) . 2_676
Ag3 Ag4 Ag2 63.85(3) 2_676 2_676
Ag3 Ag4 Ag2 116.15(3) . 2_676
Ag1' Ag4 Ag2 52.9(4) 2_676 2_676
Ag1' Ag4 Ag2 127.1(4) . 2_676
Ag1 Ag4 Ag2 116.27(3) . 2_676
Ag1 Ag4 Ag2 63.73(3) 2_676 2_676
C25 Ag4 Ag2 61.3(2) . .
C25 Ag4 Ag2 118.7(2) 2_676 .
Ag3' Ag4 Ag2 107.0(3) 2_676 .
Ag3' Ag4 Ag2 73.0(3) . .
Ag3 Ag4 Ag2 116.15(3) 2_676 .
Ag3 Ag4 Ag2 63.85(3) . .
Ag1' Ag4 Ag2 127.1(4) 2_676 .
Ag1' Ag4 Ag2 52.9(4) . .
Ag1 Ag4 Ag2 63.73(3) . .
Ag1 Ag4 Ag2 116.27(3) 2_676 .
Ag2 Ag4 Ag2 179.998(14) 2_676 .
C9 Ag5 O24 98.8(3) . .
C9 Ag5 C17 122.2(3) . .
O24 Ag5 C17 106.3(3) . .
C9 Ag5 C33 111.9(3) . .
O24 Ag5 C33 96.4(3) . .
C17 Ag5 C33 115.8(3) . .
C9 Ag5 Ag2' 61.6(4) . .
O24 Ag5 Ag2' 109.7(4) . .
C17 Ag5 Ag2' 61.0(4) . .
C33 Ag5 Ag2' 153.7(4) . .
C9 Ag5 C34 138.7(3) . .
O24 Ag5 C34 86.1(3) . .
C17 Ag5 C34 94.9(3) . .
C33 Ag5 C34 27.3(3) . .
Ag2' Ag5 C34 153.6(5) . .
C9 Ag5 Ag7 44.9(2) . .
O24 Ag5 Ag7 139.9(2) . .
C17 Ag5 Ag7 108.4(2) . .
C33 Ag5 Ag7 86.2(2) . .
Ag2' Ag5 Ag7 71.7(3) . .
C34 Ag5 Ag7 110.1(2) . .
C9 Ag5 Ag6 110.7(2) . .
O24 Ag5 Ag6 146.4(2) . .
C17 Ag5 Ag6 44.2(2) . .
C33 Ag5 Ag6 87.3(2) . .
Ag2' Ag5 Ag6 73.1(4) . .
C34 Ag5 Ag6 82.1(2) . .
Ag7 Ag5 Ag6 73.51(3) . .
C9 Ag5 Ag2 47.1(2) . .
O24 Ag5 Ag2 109.9(2) . .
C17 Ag5 Ag2 75.3(2) . .
C33 Ag5 Ag2 147.6(2) . .
Ag2' Ag5 Ag2 14.6(4) . .
C34 Ag5 Ag2 162.9(2) . .
Ag7 Ag5 Ag2 61.57(3) . .
Ag6 Ag5 Ag2 81.09(3) . .
C9 Ag5 Ag8 71.2(2) . .
O24 Ag5 Ag8 98.0(2) . .
C17 Ag5 Ag8 149.0(2) . .
C33 Ag5 Ag8 40.9(2) . .
Ag2' Ag5 Ag8 127.8(3) . .
C34 Ag5 Ag8 67.5(2) . .
Ag7 Ag5 Ag8 59.15(2) . .
Ag6 Ag5 Ag8 106.15(3) . .
Ag2 Ag5 Ag8 114.33(3) . .
C41 Ag6 C17 165.3(3) . .
C41 Ag6 Ag5 127.1(3) . .
C17 Ag6 Ag5 53.2(3) . .
C41 Ag6 Ag1' 45.8(4) . 2_676
C17 Ag6 Ag1' 147.9(4) . 2_676
Ag5 Ag6 Ag1' 130.4(4) . 2_676
C41 Ag6 Ag10 52.3(3) . .
C17 Ag6 Ag10 125.1(3) . .
Ag5 Ag6 Ag10 74.79(3) . .
Ag1' Ag6 Ag10 78.6(4) 2_676 .
C41 Ag6 Ag1 46.3(2) . 2_676
C17 Ag6 Ag1 148.3(2) . 2_676
Ag5 Ag6 Ag1 115.01(3) . 2_676
Ag1' Ag6 Ag1 16.4(4) 2_676 2_676
Ag10 Ag6 Ag1 65.67(3) . 2_676
C41 Ag6 Ag3 138.8(3) . .
C17 Ag6 Ag3 51.8(2) . .
Ag5 Ag6 Ag3 88.10(3) . .
Ag1' Ag6 Ag3 96.7(4) 2_676 .
Ag10 Ag6 Ag3 151.62(3) . .
Ag1 Ag6 Ag3 103.33(3) 2_676 .
C41 Ag6 Ag4 98.4(2) . .
C17 Ag6 Ag4 96.1(2) . .
Ag5 Ag6 Ag4 96.85(2) . .
Ag1' Ag6 Ag4 53.1(3) 2_676 .
Ag10 Ag6 Ag4 107.41(3) . .
Ag1 Ag6 Ag4 53.667(19) 2_676 .
Ag3 Ag6 Ag4 51.523(18) . .
C41 Ag6 Ag2' 143.8(3) . .
C17 Ag6 Ag2' 49.6(3) . .
Ag5 Ag6 Ag2' 47.7(3) . .
Ag1' Ag6 Ag2' 105.9(4) 2_676 .
Ag10 Ag6 Ag2' 108.2(3) . .
Ag1 Ag6 Ag2' 99.6(2) 2_676 .
Ag3 Ag6 Ag2' 45.7(3) . .
Ag4 Ag6 Ag2' 55.0(2) . .
C49 Ag7 C9 167.2(3) . .
C49 Ag7 Ag5 131.4(2) . .
C9 Ag7 Ag5 51.2(2) . .
C49 Ag7 Ag8 93.0(2) . .
C9 Ag7 Ag8 77.1(2) . .
Ag5 Ag7 Ag8 64.39(2) . .
C49 Ag7 Ag9 55.1(3) . .
C9 Ag7 Ag9 112.3(2) . .
Ag5 Ag7 Ag9 122.62(3) . .
Ag8 Ag7 Ag9 58.23(2) . .
C49 Ag7 Ag2 145.3(2) . .
C9 Ag7 Ag2 47.1(2) . .
Ag5 Ag7 Ag2 61.06(3) . .
Ag8 Ag7 Ag2 118.47(3) . .
Ag9 Ag7 Ag2 154.08(4) . .
C49 Ag7 Ag10 57.4(2) . .
C9 Ag7 Ag10 121.8(2) . .
Ag5 Ag7 Ag10 74.26(2) . .
Ag8 Ag7 Ag10 60.36(2) . .
Ag9 Ag7 Ag10 78.35(3) . .
Ag2 Ag7 Ag10 124.20(3) . .
C49 Ag7 Ag2' 142.0(4) . .
C9 Ag7 Ag2' 50.5(4) . .
Ag5 Ag7 Ag2' 48.4(2) . .
Ag8 Ag7 Ag2' 110.7(2) . .
Ag9 Ag7 Ag2' 162.8(3) . .
Ag2 Ag7 Ag2' 15.7(3) . .
Ag10 Ag7 Ag2' 108.6(3) . .
C49 Ag7 Ag3' 54.8(4) . 2_676
C9 Ag7 Ag3' 134.2(4) . 2_676
Ag5 Ag7 Ag3' 136.8(3) . 2_676
Ag8 Ag7 Ag3' 147.7(3) . 2_676
Ag9 Ag7 Ag3' 95.9(3) . 2_676
Ag2 Ag7 Ag3' 93.3(3) . 2_676
Ag10 Ag7 Ag3' 98.1(3) . 2_676
Ag2' Ag7 Ag3' 98.6(4) . 2_676
C57 Ag8 C33 173.8(3) . .
C57 Ag8 Ag9 126.5(2) . 2_776
C33 Ag8 Ag9 54.6(2) . 2_776
C57 Ag8 Ag9 52.8(2) . .
C33 Ag8 Ag9 133.4(2) . .
Ag9 Ag8 Ag9 107.14(3) 2_776 .
C57 Ag8 Ag7 92.7(2) . .
C33 Ag8 Ag7 91.1(2) . .
Ag9 Ag8 Ag7 122.02(3) 2_776 .
Ag9 Ag8 Ag7 61.03(2) . .
C57 Ag8 Ag10 132.5(2) . .
C33 Ag8 Ag10 53.6(2) . .
Ag9 Ag8 Ag10 61.43(2) 2_776 .
Ag9 Ag8 Ag10 79.78(3) . .
Ag7 Ag8 Ag10 60.61(2) . .
C57 Ag8 Ag10 46.6(2) . 2_776
C33 Ag8 Ag10 134.3(2) . 2_776
Ag9 Ag8 Ag10 79.95(3) 2_776 2_776
Ag9 Ag8 Ag10 60.08(2) . 2_776
Ag7 Ag8 Ag10 120.94(3) . 2_776
Ag10 Ag8 Ag10 111.96(3) . 2_776
C57 Ag8 Ag5 128.4(2) . .
C33 Ag8 Ag5 50.8(2) . .
Ag9 Ag8 Ag5 105.12(3) 2_776 .
Ag9 Ag8 Ag5 117.49(3) . .
Ag7 Ag8 Ag5 56.46(2) . .
Ag10 Ag8 Ag5 71.07(3) . .
Ag10 Ag8 Ag5 174.92(3) 2_776 .
O23 Ag9 C57 114.8(3) . .
O23 Ag9 C33 108.8(3) . 2_776
C57 Ag9 C33 99.9(3) . 2_776
O23 Ag9 C49 91.7(3) . .
C57 Ag9 C49 125.7(3) . .
C33 Ag9 C49 115.8(3) 2_776 .
O23 Ag9 Ag8 142.03(19) . 2_776
C57 Ag9 Ag8 99.0(2) . 2_776
C33 Ag9 Ag8 45.4(2) 2_776 2_776
C49 Ag9 Ag8 81.45(19) . 2_776
O23 Ag9 Ag8 144.26(18) . .
C57 Ag9 Ag8 44.5(2) . .
C33 Ag9 Ag8 104.1(2) 2_776 .
C49 Ag9 Ag8 86.13(18) . .
Ag8 Ag9 Ag8 72.86(3) 2_776 .
O23 Ag9 Ag7 94.78(18) . .
C57 Ag9 Ag7 87.1(2) . .
C33 Ag9 Ag7 149.2(2) 2_776 .
C49 Ag9 Ag7 42.0(2) . .
Ag8 Ag9 Ag7 104.02(3) 2_776 .
Ag8 Ag9 Ag7 60.74(2) . .
O23 Ag9 Ag10 130.97(18) . 2_776
C57 Ag9 Ag10 47.6(2) . 2_776
C33 Ag9 Ag10 52.8(2) 2_776 2_776
C49 Ag9 Ag10 137.10(18) . 2_776
Ag8 Ag9 Ag10 62.31(2) 2_776 2_776
Ag8 Ag9 Ag10 62.75(2) . 2_776
Ag7 Ag9 Ag10 123.30(3) . 2_776
C57 Ag10 C41 115.4(3) 2_776 .
C57 Ag10 C33 99.9(3) 2_776 .
C41 Ag10 C33 121.4(3) . .
C57 Ag10 C49 109.7(3) 2_776 .
C41 Ag10 C49 91.7(3) . .
C33 Ag10 C49 119.4(3) . .
C57 Ag10 Ag6 149.8(2) 2_776 .
C41 Ag10 Ag6 41.8(2) . .
C33 Ag10 Ag6 85.2(2) . .
C49 Ag10 Ag6 92.96(19) . .
C57 Ag10 Ag9 50.4(2) 2_776 2_776
C41 Ag10 Ag9 143.2(2) . 2_776
C33 Ag10 Ag9 49.9(2) . 2_776
C49 Ag10 Ag9 124.5(2) . 2_776
Ag6 Ag10 Ag9 130.45(3) . 2_776
C57 Ag10 Ag8 96.1(2) 2_776 .
C41 Ag10 Ag8 148.0(2) . .
C33 Ag10 Ag8 42.5(2) . .
C49 Ag10 Ag8 81.86(19) . .
Ag6 Ag10 Ag8 106.95(3) . .
Ag9 Ag10 Ag8 56.25(2) 2_776 .
C57 Ag10 Ag7 139.5(2) 2_776 .
C41 Ag10 Ag7 96.0(2) . .
C33 Ag10 Ag7 82.9(2) . .
C49 Ag10 Ag7 41.19(19) . .
Ag6 Ag10 Ag7 70.47(3) . .
Ag9 Ag10 Ag7 115.27(3) 2_776 .
Ag8 Ag10 Ag7 59.04(2) . .
C57 Ag10 Ag8 41.9(2) 2_776 2_776
C41 Ag10 Ag8 140.4(2) . 2_776
C33 Ag10 Ag8 97.1(2) . 2_776
C49 Ag10 Ag8 75.3(2) . 2_776
Ag6 Ag10 Ag8 167.60(3) . 2_776
Ag9 Ag10 Ag8 57.17(2) 2_776 2_776
Ag8 Ag10 Ag8 68.04(3) . 2_776
Ag7 Ag10 Ag8 97.64(3) . 2_776
C57 Ag10 Ag1 123.5(2) 2_776 2_676
C41 Ag10 Ag1 42.39(19) . 2_676
C33 Ag10 Ag1 136.64(19) . 2_676
C49 Ag10 Ag1 49.3(2) . 2_676
Ag6 Ag10 Ag1 58.03(2) . 2_676
Ag9 Ag10 Ag1 171.47(4) 2_776 2_676
Ag8 Ag10 Ag1 123.23(3) . 2_676
Ag7 Ag10 Ag1 64.71(3) . 2_676
Ag8 Ag10 Ag1 114.34(3) 2_776 2_676
O13 W1 O7 101.3(3) . 2_565
O13 W1 O4 103.0(4) . .
O7 W1 O4 155.7(4) 2_565 .
O13 W1 O12 97.9(4) . .
O7 W1 O12 89.2(3) 2_565 .
O4 W1 O12 86.7(3) . .
O13 W1 O14 105.8(4) . .
O7 W1 O14 85.8(3) 2_565 .
O4 W1 O14 88.3(3) . .
O12 W1 O14 156.3(3) . .
O13 W1 O22 158.4(4) . .
O7 W1 O22 93.1(3) 2_565 .
O4 W1 O22 63.4(3) . .
O12 W1 O22 66.0(4) . .
O14 W1 O22 91.1(4) . .
O13 W1 O19 159.9(4) . 2_565
O7 W1 O19 64.7(3) 2_565 2_565
O4 W1 O19 92.0(3) . 2_565
O12 W1 O19 96.3(4) . 2_565
O14 W1 O19 60.7(4) . 2_565
O22 W1 O19 41.7(4) . 2_565
O5 W2 O7 101.8(3) . .
O5 W2 O3 102.5(4) . .
O7 W2 O3 155.7(4) . .
O5 W2 O8 101.5(4) . .
O7 W2 O8 84.8(3) . .
O3 W2 O8 90.8(3) . .
O5 W2 O6 103.4(4) . .
O7 W2 O6 90.2(3) . .
O3 W2 O6 83.8(3) . .
O8 W2 O6 155.2(4) . .
O5 W2 O21 159.3(3) . .
O7 W2 O21 92.5(4) . .
O3 W2 O21 64.2(4) . .
O8 W2 O21 64.7(4) . .
O6 W2 O21 91.3(4) . .
O5 W2 O19 159.4(3) . .
O7 W2 O19 64.3(3) . .
O3 W2 O19 92.1(4) . .
O8 W2 O19 92.7(4) . .
O6 W2 O19 63.5(4) . .
O21 W2 O19 41.3(3) . .
O11 W3 O12 103.3(3) . .
O11 W3 O9 102.8(4) . .
O12 W3 O9 153.9(4) . .
O11 W3 O10 103.1(4) . .
O12 W3 O10 86.4(3) . .
O9 W3 O10 88.6(3) . .
O11 W3 O2 103.4(4) . .
O12 W3 O2 88.0(3) . .
O9 W3 O2 85.2(3) . .
O10 W3 O2 153.5(4) . .
O11 W3 O20 160.4(3) . 2_565
O12 W3 O20 91.2(4) . 2_565
O9 W3 O20 63.7(4) . 2_565
O10 W3 O20 64.3(4) . 2_565
O2 W3 O20 90.0(4) . 2_565
O1 W4 O3 101.1(4) . .
O1 W4 O4 103.4(3) . .
O3 W4 O4 155.5(4) . .
O1 W4 O2 99.1(4) . .
O3 W4 O2 90.9(3) . .
O4 W4 O2 86.5(3) . .
O1 W4 O17 105.0(4) . 2_565
O3 W4 O17 84.6(3) . 2_565
O4 W4 O17 87.9(3) . 2_565
O2 W4 O17 155.9(4) . 2_565
O1 W4 O21 158.2(3) . .
O3 W4 O21 63.7(4) . .
O4 W4 O21 92.4(3) . .
O2 W4 O21 96.8(4) . .
O17 W4 O21 60.0(3) 2_565 .
O1 W4 O22 158.7(3) . .
O3 W4 O22 94.5(4) . .
O4 W4 O22 62.3(3) . .
O2 W4 O22 65.9(4) . .
O17 W4 O22 90.8(4) 2_565 .
O21 W4 O22 43.1(3) . .
O18 W5 O6 101.8(4) . 2_565
O18 W5 O15 102.8(4) . .
O6 W5 O15 155.4(4) 2_565 .
O18 W5 O9 98.0(4) . 2_565
O6 W5 O9 90.8(3) 2_565 2_565
O15 W5 O9 86.4(3) . 2_565
O18 W5 O14 105.5(4) . .
O6 W5 O14 85.0(3) 2_565 .
O15 W5 O14 87.9(3) . .
O9 W5 O14 156.5(4) 2_565 .
O18 W5 O20 157.9(4) . .
O6 W5 O20 93.5(4) 2_565 .
O15 W5 O20 63.2(4) . .
O9 W5 O20 65.7(4) 2_565 .
O14 W5 O20 91.5(4) . .
O18 W5 O19 159.3(4) . 2_565
O6 W5 O19 63.9(3) 2_565 2_565
O15 W5 O19 92.2(4) . 2_565
O9 W5 O19 97.2(4) 2_565 2_565
O14 W5 O19 60.2(3) . 2_565
O20 W5 O19 42.8(4) . 2_565
O16 W6 O8 101.6(4) . 2_565
O16 W6 O15 103.6(4) . 2_565
O8 W6 O15 154.9(4) 2_565 2_565
O16 W6 O10 99.2(4) . .
O8 W6 O10 89.0(4) 2_565 .
O15 W6 O10 86.4(3) 2_565 .
O16 W6 O17 105.7(4) . .
O8 W6 O17 84.9(3) 2_565 .
O15 W6 O17 88.9(4) 2_565 .
O10 W6 O17 155.0(4) . .
O16 W6 O20 157.9(4) . 2_565
O8 W6 O20 93.9(4) 2_565 2_565
O15 W6 O20 61.9(3) 2_565 2_565
O10 W6 O20 64.9(4) . 2_565
O17 W6 O20 91.3(4) . 2_565
O16 W6 O21 158.3(4) . 2_565
O8 W6 O21 63.4(3) 2_565 2_565
O15 W6 O21 92.5(4) 2_565 2_565
O10 W6 O21 96.2(4) . 2_565
O17 W6 O21 59.5(3) . 2_565
O20 W6 O21 43.8(4) 2_565 2_565
O19 P1 O19 179.998(2) 2_565 .
O19 P1 O22 109.1(6) 2_565 2_565
O19 P1 O22 70.9(6) . 2_565
O19 P1 O22 70.9(6) 2_565 .
O19 P1 O22 109.1(6) . .
O22 P1 O22 179.999(2) 2_565 .
O19 P1 O21 110.2(5) 2_565 .
O19 P1 O21 69.8(5) . .
O22 P1 O21 107.5(5) 2_565 .
O22 P1 O21 72.5(5) . .
O19 P1 O21 69.8(5) 2_565 2_565
O19 P1 O21 110.2(5) . 2_565
O22 P1 O21 72.5(5) 2_565 2_565
O22 P1 O21 107.5(5) . 2_565
O21 P1 O21 179.999(1) . 2_565
O19 P1 O20 108.9(6) 2_565 2_565
O19 P1 O20 71.1(6) . 2_565
O22 P1 O20 113.7(6) 2_565 2_565
O22 P1 O20 66.3(6) . 2_565
O21 P1 O20 107.4(5) . 2_565
O21 P1 O20 72.6(5) 2_565 2_565
O19 P1 O20 71.1(6) 2_565 .
O19 P1 O20 108.9(6) . .
O22 P1 O20 66.3(6) 2_565 .
O22 P1 O20 113.7(6) . .
O21 P1 O20 72.6(5) . .
O21 P1 O20 107.4(5) 2_565 .
O20 P1 O20 180.0(7) 2_565 .
O23 S1 C66 106.7(5) . .
O23 S1 C65 103.0(5) . .
C66 S1 C65 98.3(5) . .
S2' S2 O24 57.7(9) . .
S2' S2 C68 85.1(11) . .
O24 S2 C68 107.6(8) . .
S2' S2 C67 56.1(10) . .
O24 S2 C67 104.3(7) . .
C68 S2 C67 99.3(9) . .
O24 S2' S2 61.6(9) . .
O24 S2' C67 121.9(14) . .
S2 S2' C67 74.3(11) . .
O24 S2' C68 90.0(12) . .
S2 S2' C68 52.7(9) . .
C67 S2' C68 91.7(13) . .
O25 S3 C69 99.4(11) . .
O25 S3 C70 102.0(8) . .
C69 S3 C70 102.4(10) . .
O26 S4 S4' 60.4(7) . .
O26 S4 C71 103.0(13) . .
S4' S4 C71 73.0(13) . .
O26 S4 C72 103.4(9) . .
S4' S4 C72 58.3(9) . .
C71 S4 C72 98.8(13) . .
O26 S4' S4 57.5(8) . .
O26 S4' C72 107.1(12) . .
S4 S4' C72 66.2(10) . .
O26 S4' C71 90.0(15) . .
S4 S4' C71 55.2(13) . .
C72 S4' C71 93.0(16) . .
C2 C1 Ag2' 110.1(9) . .
C2 C1 Ag1 127.1(7) . .
Ag2' C1 Ag1 103.4(5) . .
C2 C1 Ag2 104.8(7) . .
Ag2' C1 Ag2 23.5(4) . .
Ag1 C1 Ag2 90.4(3) . .
C2 C1 Ag1' 118.5(8) . .
Ag2' C1 Ag1' 89.4(7) . .
Ag1 C1 Ag1' 22.8(6) . .
Ag2 C1 Ag1' 71.6(6) . .
C2 C1 Ag3 148.7(8) . .
Ag2' C1 Ag3 70.7(6) . .
Ag1 C1 Ag3 80.6(3) . .
Ag2 C1 Ag3 87.2(3) . .
Ag1' C1 Ag3 92.6(6) . .
C2 C1 Ag3' 154.2(9) . .
Ag2' C1 Ag3' 87.4(7) . .
Ag1 C1 Ag3' 62.5(5) . .
Ag2 C1 Ag3' 98.6(5) . .
Ag1' C1 Ag3' 79.1(7) . .
Ag3 C1 Ag3' 21.5(4) . .
C1 C2 C3 177.0(10) . .
C4 C3 C8 118.5(9) . .
C4 C3 C2 117.9(9) . .
C8 C3 C2 123.6(9) . .
C3 C4 C5 117.7(11) . .
C4 C5 C6 122.7(12) . .
C7 C6 C5 120.8(11) . .
C6 C7 C8 115.6(12) . .
C7 C8 C3 124.6(11) . .
C10 C9 Ag7 157.7(8) . .
C10 C9 Ag2 100.4(6) . .
Ag7 C9 Ag2 90.1(3) . .
C10 C9 Ag5 116.4(6) . .
Ag7 C9 Ag5 83.9(3) . .
Ag2 C9 Ag5 84.2(3) . .
C10 C9 Ag2' 107.4(7) . .
Ag7 C9 Ag2' 89.1(5) . .
Ag2 C9 Ag2' 20.5(3) . .
Ag5 C9 Ag2' 63.8(4) . .
C9 C10 C11 175.4(9) . .
C12 C11 C16 120.0 . .
C12 C11 C10 120.7(5) . .
C16 C11 C10 119.3(5) . .
C13 C12 C11 120.0 . .
C12 C13 C14 120.0 . .
C13 C14 C15 120.0 . .
C14 C15 C16 120.0 . .
C15 C16 C11 120.0 . .
C18 C17 Ag6 152.4(9) . .
C18 C17 Ag5 122.9(8) . .
Ag6 C17 Ag5 82.6(3) . .
C18 C17 Ag3 87.3(7) . .
Ag6 C17 Ag3 87.2(3) . .
Ag5 C17 Ag3 121.6(4) . .
C18 C17 Ag2' 109.3(8) . .
Ag6 C17 Ag2' 91.3(5) . .
Ag5 C17 Ag2' 62.6(4) . .
Ag3 C17 Ag2' 60.4(4) . .
C17 C18 C19 174.5(10) . .
C20 C19 C24 120.0 . .
C20 C19 C18 120.8(6) . .
C24 C19 C18 119.2(6) . .
C21 C20 C19 120.0 . .
C20 C21 C22 120.0 . .
C21 C22 C23 120.0 . .
C24 C23 C22 120.0 . .
C23 C24 C19 120.0 . .
C26 C25 Ag4 163.4(7) . .
C26 C25 Ag3' 119.5(8) . 2_676
Ag4 C25 Ag3' 77.0(5) . 2_676
C26 C25 Ag3 119.5(6) . 2_676
Ag4 C25 Ag3 76.6(3) . 2_676
Ag3' C25 Ag3 20.6(4) 2_676 2_676
C25 C26 C27 178.4(9) . .
C28 C27 C32 117.6(9) . .
C28 C27 C26 117.3(9) . .
C32 C27 C26 125.1(8) . .
C27 C28 C29 117.4(10) . .
C30 C29 C28 124.3(10) . .
C31 C30 C29 118.7(10) . .
C30 C31 C32 118.7(10) . .
C31 C32 C27 123.2(9) . .
C34 C33 Ag8 161.5(8) . .
C34 C33 Ag9 109.8(6) . 2_776
Ag8 C33 Ag9 79.9(3) . 2_776
C34 C33 Ag5 83.5(6) . .
Ag8 C33 Ag5 88.3(3) . .
Ag9 C33 Ag5 166.2(4) 2_776 .
C34 C33 Ag10 113.2(7) . .
Ag8 C33 Ag10 83.9(3) . .
Ag9 C33 Ag10 77.3(2) 2_776 .
Ag5 C33 Ag10 94.4(3) . .
C33 C34 C35 175.7(10) . .
C33 C34 Ag5 69.2(5) . .
C35 C34 Ag5 114.2(6) . .
C36 C35 C34 119.7(10) . .
C36 C35 C40 120.2(9) . .
C34 C35 C40 120.2(9) . .
C35 C36 C37 119.2(13) . .
C36 C37 C38 118.8(12) . .
C39 C38 C37 123.2(11) . .
C38 C39 C40 118.6(14) . .
C39 C40 C35 120.0(12) . .
C42 C41 Ag6 162.8(9) . .
C42 C41 Ag1' 88.8(7) . 2_676
Ag6 C41 Ag1' 90.9(5) . 2_676
C42 C41 Ag1 93.6(6) . 2_676
Ag6 C41 Ag1 92.7(3) . 2_676
Ag1' C41 Ag1 22.8(6) 2_676 2_676
C42 C41 Ag10 109.9(7) . .
Ag6 C41 Ag10 85.9(3) . .
Ag1' C41 Ag10 113.8(7) 2_676 .
Ag1 C41 Ag10 91.2(3) 2_676 .
C41 C42 C43 175.0(9) . .
C41 C42 Ag1' 61.3(6) . 2_676
C43 C42 Ag1' 121.7(6) . 2_676
C41 C42 Ag1 59.0(5) . 2_676
C43 C42 Ag1 125.3(5) . 2_676
Ag1' C42 Ag1 19.5(6) 2_676 2_676
C44 C43 C48 120.0 . .
C44 C43 C42 120.5(5) . .
C48 C43 C42 119.5(5) . .
C43 C44 C45 120.0 . .
C46 C45 C44 120.0 . .
C47 C46 C45 120.0 . .
C46 C47 C48 120.0 . .
C47 C48 C43 120.0 . .
C50 C49 Ag7 169.5(8) . .
C50 C49 Ag9 90.6(6) . .
Ag7 C49 Ag9 82.9(3) . .
C50 C49 Ag1 91.3(6) . 2_676
Ag7 C49 Ag1 95.6(3) . 2_676
Ag9 C49 Ag1 177.2(3) . 2_676
C50 C49 Ag10 107.6(6) . .
Ag7 C49 Ag10 81.4(3) . .
Ag9 C49 Ag10 97.6(3) . .
Ag1 C49 Ag10 79.8(2) 2_676 .
C49 C50 C51 178.0(10) . .
C56 C51 C52 119.6(9) . .
C56 C51 C50 120.2(9) . .
C52 C51 C50 120.2(9) . .
C53 C52 C51 119.5(11) . .
C54 C53 C52 120.2(11) . .
C53 C54 C55 120.5(10) . .
C54 C55 C56 119.3(11) . .
C51 C56 C55 120.8(11) . .
C58 C57 Ag8 156.2(7) . .
C58 C57 Ag10 111.2(7) . 2_776
Ag8 C57 Ag10 91.6(3) . 2_776
C58 C57 Ag9 106.4(7) . .
Ag8 C57 Ag9 82.7(3) . .
Ag10 C57 Ag9 82.0(3) 2_776 .
C57 C58 C59 175.9(9) . .
C60 C59 C64 119.3(8) . .
C60 C59 C58 118.7(8) . .
C64 C59 C58 122.0(8) . .
C59 C60 C61 119.1(9) . .
C60 C61 C62 121.3(9) . .
C63 C62 C61 119.2(10) . .
C62 C63 C64 119.6(10) . .
C63 C64 C59 121.5(9) . .
S2' C67 S2 49.6(8) . .
S2 C68 S2' 42.2(6) . .
S4 C71 S4' 51.8(10) . .
S4' C72 S4 55.6(10) . .
W3 O2 W4 139.8(4) . .
W4 O3 W2 139.6(6) . .
W1 O4 W4 141.0(4) . .
W5 O6 W2 140.7(4) 2_565 .
W1 O7 W2 139.9(4) 2_565 .
W6 O8 W2 139.7(5) 2_565 .
W3 O9 W5 138.9(5) . 2_565
W3 O10 W6 139.9(5) . .
W3 O12 W1 140.0(4) . .
W1 O14 W5 142.4(4) . .
W6 O15 W5 141.1(4) 2_565 .
W6 O17 W4 143.4(4) . 2_565
P1 O19 O21 56.7(5) . .
P1 O19 O22 55.5(5) . 2_565
O21 O19 O22 90.6(7) . 2_565
P1 O19 O20 57.1(5) . 2_565
O21 O19 O20 91.5(7) . 2_565
O22 O19 O20 95.0(7) 2_565 2_565
P1 O19 W1 123.1(6) . 2_565
O21 O19 W1 128.8(7) . 2_565
O22 O19 W1 67.5(5) 2_565 2_565
O20 O19 W1 134.1(6) 2_565 2_565
P1 O19 W2 124.1(6) . .
O21 O19 W2 67.5(4) . .
O22 O19 W2 128.9(7) 2_565 .
O20 O19 W2 129.3(6) 2_565 .
W1 O19 W2 90.6(3) 2_565 .
P1 O19 W5 122.9(6) . 2_565
O21 O19 W5 128.4(7) . 2_565
O22 O19 W5 134.6(6) 2_565 2_565
O20 O19 W5 65.8(5) 2_565 2_565
W1 O19 W5 96.0(4) 2_565 2_565
W2 O19 W5 91.3(4) . 2_565
P1 O20 O22 55.0(5) . 2_565
P1 O20 O19 51.8(5) . 2_565
O22 O20 O19 89.1(7) 2_565 2_565
P1 O20 W5 123.2(5) . .
O22 O20 W5 132.4(6) 2_565 .
O19 O20 W5 71.5(5) 2_565 .
P1 O20 W6 121.8(5) . 2_565
O22 O20 W6 129.9(6) 2_565 2_565
O19 O20 W6 130.5(6) 2_565 2_565
W5 O20 W6 93.3(4) . 2_565
P1 O20 W3 127.3(5) . 2_565
O22 O20 W3 72.4(5) 2_565 2_565
O19 O20 W3 135.2(6) 2_565 2_565
W5 O20 W3 91.2(4) . 2_565
W6 O20 W3 90.3(4) 2_565 2_565
P1 O21 O19 53.5(5) . .
P1 O21 W2 124.7(5) . .
O19 O21 W2 71.2(5) . .
P1 O21 W4 121.9(5) . .
O19 O21 W4 129.5(7) . .
W2 O21 W4 92.0(4) . .
P1 O21 W6 121.8(6) . 2_565
O19 O21 W6 130.0(7) . 2_565
W2 O21 W6 91.7(3) . 2_565
W4 O21 W6 96.6(3) . 2_565
P1 O22 O20 58.7(5) . 2_565
P1 O22 O19 53.6(5) . 2_565
O20 O22 O19 93.1(7) 2_565 2_565
P1 O22 W1 124.4(6) . .
O20 O22 W1 131.8(6) 2_565 .
O19 O22 W1 70.8(5) 2_565 .
P1 O22 W4 122.4(5) . .
O20 O22 W4 128.2(6) 2_565 .
O19 O22 W4 131.2(7) 2_565 .
W1 O22 W4 92.6(3) . .
S1 O23 Ag9 125.1(4) . .
S2' O24 S2 60.8(9) . .
S2' O24 Ag5 166.4(9) . .
S2 O24 Ag5 120.8(5) . .
S4 O26 S4' 62.1(9) . .
Ag3' O1W Ag3 21.2(4) . .

loop_
_geom_bond_atom_site_label_1
_geom_bond_atom_site_label_2
_geom_bond_distance
_geom_bond_site_symmetry_2
Ag1 Ag1' 0.88(2) .
Ag1 C1 2.203(9) .
Ag1 C41 2.270(8) 2_676
Ag1 Ag3' 2.368(17) .
Ag1 C49 2.592(9) 2_676
Ag1 C42 2.643(9) 2_676
Ag1 Ag3 2.8988(12) .
Ag1 Ag4 2.9175(9) .
Ag1 Ag6 3.1342(11) 2_676
Ag1 Ag2 3.1377(13) .
Ag1 Ag10 3.3668(12) 2_676
Ag1' C41 2.145(18) 2_676
Ag1' C1 2.255(18) .
Ag1' C42 2.444(18) 2_676
Ag1' Ag2 2.617(19) .
Ag1' Ag4 2.838(15) .
Ag1' Ag3' 2.93(3) .
Ag1' Ag6 2.994(15) 2_676
Ag1' Ag2' 3.07(2) .
Ag1' Ag3 3.278(17) .
Ag2 Ag2' 0.887(16) .
Ag2 C1 2.220(10) .
Ag2 C9 2.281(8) .
Ag2 Ag4 3.0238(9) .
Ag2 Ag5 3.0971(13) .
Ag2 Ag3 3.1032(14) .
Ag2 Ag7 3.1121(11) .
Ag2' C1 2.107(16) .
Ag2' C9 2.524(18) .
Ag2' C17 2.536(19) .
Ag2' Ag3 2.542(17) .
Ag2' Ag5 2.573(13) .
Ag2' Ag4 3.068(15) .
Ag2' Ag3' 3.09(2) .
Ag2' Ag7 3.268(14) .
Ag2' Ag6 3.330(17) .
Ag3 Ag3' 0.867(17) .
Ag3 C1 2.278(9) .
Ag3 O1W 2.396(7) .
Ag3 C25 2.450(8) 2_676
Ag3 C17 2.521(9) .
Ag3 Ag4 2.8364(7) .
Ag3 Ag6 3.2028(11) .
Ag3' O1W 2.232(17) .
Ag3' C1 2.353(17) .
Ag3' C25 2.370(17) 2_676
Ag3' Ag4 2.796(15) .
Ag3' Ag7 3.321(17) 2_676
Ag4 C25 2.108(9) .
Ag4 C25 2.108(9) 2_676
Ag4 Ag3' 2.796(16) 2_676
Ag4 Ag3 2.8364(7) 2_676
Ag4 Ag1' 2.838(15) 2_676
Ag4 Ag1 2.9175(9) 2_676
Ag4 Ag2 3.0238(9) 2_676
Ag5 C9 2.337(9) .
Ag5 O24 2.395(7) .
Ag5 C17 2.415(10) .
Ag5 C33 2.499(9) .
Ag5 C34 2.656(8) .
Ag5 Ag7 2.9805(9) .
Ag5 Ag6 2.9906(11) .
Ag5 Ag8 3.2245(11) .
Ag6 C41 2.056(9) .
Ag6 C17 2.103(9) .
Ag6 Ag1' 2.994(15) 2_676
Ag6 Ag10 3.0739(11) .
Ag6 Ag1 3.1342(11) 2_676
Ag7 C49 2.078(9) .
Ag7 C9 2.114(8) .
Ag7 Ag8 3.0698(10) .
Ag7 Ag9 3.0786(10) .
Ag7 Ag10 3.1192(10) .
Ag7 Ag3' 3.321(17) 2_676
Ag8 C57 2.114(9) .
Ag8 C33 2.114(9) .
Ag8 Ag9 2.9216(10) 2_776
Ag8 Ag9 2.9916(9) .
Ag8 Ag10 3.1114(11) .
Ag8 Ag10 3.1650(11) 2_776
Ag9 O23 2.300(6) .
Ag9 C57 2.401(9) .
Ag9 C33 2.420(9) 2_776
Ag9 C49 2.545(9) .
Ag9 Ag8 2.9216(10) 2_776
Ag9 Ag10 3.0858(10) 2_776
Ag10 C57 2.299(8) 2_776
Ag10 C41 2.438(10) .
Ag10 C33 2.520(9) .
Ag10 C49 2.657(8) .
Ag10 Ag9 3.0858(10) 2_776
Ag10 Ag8 3.1651(11) 2_776
Ag10 Ag1 3.3667(12) 2_676
W1 O13 1.655(6) .
W1 O7 1.877(6) 2_565
W1 O4 1.883(6) .
W1 O12 1.925(7) .
W1 O14 1.958(8) .
W1 O22 2.433(10) .
W1 O19 2.486(10) 2_565
W2 O5 1.666(6) .
W2 O7 1.895(7) .
W2 O3 1.898(7) .
W2 O8 1.911(8) .
W2 O6 1.932(7) .
W2 O21 2.435(9) .
W2 O19 2.496(10) .
W3 O11 1.740(7) .
W3 O12 1.853(7) .
W3 O9 1.857(7) .
W3 O10 1.864(6) .
W3 O2 1.887(6) .
W3 O20 2.526(11) 2_565
W4 O1 1.660(6) .
W4 O3 1.865(7) .
W4 O4 1.887(7) .
W4 O2 1.919(7) .
W4 O17 1.976(8) 2_565
W4 O21 2.473(11) .
W4 O22 2.482(10) .
W5 O18 1.670(7) .
W5 O6 1.865(7) 2_565
W5 O15 1.890(6) .
W5 O9 1.912(7) 2_565
W5 O14 1.962(7) .
W5 O20 2.411(10) .
W5 O19 2.507(12) 2_565
W6 O16 1.675(6) .
W6 O8 1.871(8) 2_565
W6 O15 1.878(7) 2_565
W6 O10 1.910(7) .
W6 O17 1.943(7) .
W6 O20 2.474(10) 2_565
W6 O21 2.512(11) 2_565
P1 O19 1.491(10) 2_565
P1 O19 1.491(10) .
P1 O22 1.528(10) 2_565
P1 O22 1.528(10) .
P1 O21 1.550(9) .
P1 O21 1.550(9) 2_565
P1 O20 1.594(12) 2_565
P1 O20 1.595(12) .
S1 O23 1.571(7) .
S1 C66 1.744(10) .
S1 C65 1.799(11) .
S2 S2' 1.46(2) .
S2 O24 1.468(8) .
S2 C68 1.724(14) .
S2 C67 1.841(14) .
S2' O24 1.41(2) .
S2' C67 1.59(2) .
S2' C68 2.16(3) .
S3 O25 1.507(11) .
S3 C69 1.56(2) .
S3 C70 1.816(18) .
S4 O26 1.575(13) .
S4 S4' 1.65(2) .
S4 C71 1.73(3) .
S4 C72 1.83(2) .
S4' O26 1.624(17) .
S4' C72 1.70(3) .
S4' C71 2.01(4) .
C1 C2 1.218(12) .
C2 C3 1.449(12) .
C3 C4 1.353(14) .
C3 C8 1.435(15) .
C4 C5 1.400(15) .
C5 C6 1.412(18) .
C6 C7 1.365(17) .
C7 C8 1.386(14) .
C9 C10 1.232(12) .
C10 C11 1.484(11) .
C11 C12 1.3900 .
C11 C16 1.3900 .
C12 C13 1.3900 .
C13 C14 1.3900 .
C14 C15 1.3900 .
C15 C16 1.3900 .
C17 C18 1.173(12) .
C18 C19 1.453(11) .
C19 C20 1.3900 .
C19 C24 1.3900 .
C20 C21 1.3900 .
C21 C22 1.3900 .
C22 C23 1.3900 .
C23 C24 1.3900 .
C25 C26 1.245(12) .
C25 Ag3' 2.370(17) 2_676
C25 Ag3 2.450(8) 2_676
C26 C27 1.481(12) .
C27 C28 1.352(12) .
C27 C32 1.432(13) .
C28 C29 1.427(13) .
C29 C30 1.367(15) .
C30 C31 1.349(14) .
C31 C32 1.390(13) .
C33 C34 1.227(12) .
C33 Ag9 2.420(8) 2_776
C34 C35 1.438(13) .
C35 C36 1.376(14) .
C35 C40 1.462(15) .
C36 C37 1.388(15) .
C37 C38 1.42(2) .
C38 C39 1.358(19) .
C39 C40 1.362(14) .
C41 C42 1.217(12) .
C41 Ag1' 2.145(18) 2_676
C41 Ag1 2.270(8) 2_676
C42 C43 1.456(10) .
C42 Ag1' 2.444(18) 2_676
C42 Ag1 2.643(9) 2_676
C43 C44 1.3900 .
C43 C48 1.3900 .
C44 C45 1.3900 .
C45 C46 1.3900 .
C46 C47 1.3900 .
C47 C48 1.3900 .
C49 C50 1.223(11) .
C49 Ag1 2.592(9) 2_676
C50 C51 1.423(12) .
C51 C56 1.350(13) .
C51 C52 1.384(13) .
C52 C53 1.377(14) .
C53 C54 1.355(16) .
C54 C55 1.366(17) .
C55 C56 1.382(14) .
C57 C58 1.215(12) .
C57 Ag10 2.299(8) 2_776
C58 C59 1.475(12) .
C59 C60 1.359(12) .
C59 C64 1.384(12) .
C60 C61 1.386(13) .
C61 C62 1.390(14) .
C62 C63 1.348(14) .
C63 C64 1.378(13) .
O6 W5 1.865(7) 2_565
O7 W1 1.877(6) 2_565
O8 W6 1.871(8) 2_565
O9 W5 1.912(7) 2_565
O15 W6 1.878(7) 2_565
O17 W4 1.976(8) 2_565
O19 O21 1.741(14) .
O19 O22 1.751(16) 2_565
O19 O20 1.796(15) 2_565
O19 W1 2.486(10) 2_565
O19 W5 2.507(12) 2_565
O20 O22 1.709(14) 2_565
O20 O19 1.796(15) 2_565
O20 W6 2.474(10) 2_565
O20 W3 2.526(11) 2_565
O21 W6 2.512(11) 2_565
O22 O20 1.709(14) 2_565
O22 O19 1.751(16) 2_565
